data_4121441
loop_
_publ_author_name
'Meng, Wenjing'
'League, Aaron B.'
'Ronson, Tanya K.'
'Clegg, Jack K.'
'Isley, 3rd, William C'
'Semrouni, David'
'Gagliardi, Laura'
'Cramer, Christopher J.'
'Nitschke, Jonathan R.'

_publ_section_title
;
 Empirical and Theoretical Insights into the Structural Features and
 Host-Guest Chemistry of M8L4 Tube Architectures.
;
_journal_issue 10
_journal_name_full 'Journal of the American Chemical Society'
_journal_page_first 3972
_journal_page_last 3980
_journal_paper_doi 10.1021/ja412964r
_journal_volume 136
_journal_year 2014
_chemical_formula_moiety 'C208 H168 Cu8 N32, 8(B F4)'
_chemical_formula_sum 'C208 H168 B8 Cu8 F32 N32'
_chemical_formula_weight 4318.53
_chemical_name_systematic
;
 ?
;
_space_group_crystal_system tetragonal
_space_group_IT_number 81
_space_group_name_Hall 'P -4'
_space_group_name_H-M_alt 'P -4'
_symmetry_space_group_name_Hall 'P -4'
_symmetry_space_group_name_H-M 'P -4'
_atom_sites_solution_hydrogens geom
_audit_creation_method SHELXL-2013
_cell_angle_alpha 90
_cell_angle_beta 90
_cell_angle_gamma 90
_cell_formula_units_Z 4
_cell_length_a 35.492(9)
_cell_length_b 35.492(9)
_cell_length_c 20.593(5)
_cell_measurement_reflns_used 9883
_cell_measurement_temperature 100(2)
_cell_measurement_theta_max 35.400
_cell_measurement_theta_min 4.574
_cell_volume 25941(11)
_computing_cell_refinement
;
CrystalClear-SM Expert 3.1 b27 (Rigaku, 20112)
;
_computing_data_collection
;
CrystalClear-SM Expert 3.1 b27 (Rigaku, 20112)
;
_computing_data_reduction
;
CrystalClear-SM Expert 3.1 b27 (Rigaku, 20112)
;
_computing_structure_refinement 'SHELXL-2013 (Sheldrick, 2013)'
_computing_structure_solution 'SUPERFLIP (Palatinus & Chapuis, 2007)'
_diffrn_ambient_temperature 100(2)
_diffrn_detector CCD
_diffrn_detector_area_resol_mean 28.5714
_diffrn_measured_fraction_theta_full 0.991
_diffrn_measured_fraction_theta_max 0.998
_diffrn_measurement_device
;
AFC12 (Right): Kappa 3 circle
;
_diffrn_measurement_device_type
;
Rigaku Saturn724+ (2x2 bin mode)
;
_diffrn_measurement_method 'profile data from \w-scans'
_diffrn_measurement_specimen_support MiTeGen
_diffrn_radiation_monochromator Mirrors
_diffrn_radiation_type MoK\a
_diffrn_radiation_wavelength 0.71073
_diffrn_reflns_av_R_equivalents 0.0761
_diffrn_reflns_av_unetI/netI 0.0938
_diffrn_reflns_Laue_measured_fraction_full 0.991
_diffrn_reflns_Laue_measured_fraction_max 0.998
_diffrn_reflns_limit_h_max 29
_diffrn_reflns_limit_h_min -23
_diffrn_reflns_limit_k_max 29
_diffrn_reflns_limit_k_min -29
_diffrn_reflns_limit_l_max 17
_diffrn_reflns_limit_l_min -17
_diffrn_reflns_number 55493
_diffrn_reflns_point_group_measured_fraction_full 0.992
_diffrn_reflns_point_group_measured_fraction_max 0.998
_diffrn_reflns_theta_full 17.250
_diffrn_reflns_theta_max 17.225
_diffrn_reflns_theta_min 2.059
_diffrn_source 'Sealed Tube'
_exptl_absorpt_coefficient_mu 0.713
_exptl_absorpt_correction_T_max 0.7443
_exptl_absorpt_correction_T_min 0.5795
_exptl_absorpt_correction_type multi-scan
_exptl_absorpt_process_details SADABS
_exptl_crystal_colour 'Dark Red'
_exptl_crystal_density_diffrn 1.106
_exptl_crystal_description Plate
_exptl_crystal_F_000 8800
_exptl_crystal_size_max 0.440
_exptl_crystal_size_mid 0.250
_exptl_crystal_size_min 0.020
_refine_diff_density_max 0.339
_refine_diff_density_min -0.322
_refine_diff_density_rms 0.063
_refine_ls_abs_structure_details
;
 Refined as an inversion twin.
;
_refine_ls_abs_structure_Flack 0.19(3)
_refine_ls_extinction_method none
_refine_ls_goodness_of_fit_ref 1.025
_refine_ls_hydrogen_treatment constr
_refine_ls_matrix_type full
_refine_ls_number_parameters 880
_refine_ls_number_reflns 15692
_refine_ls_number_restraints 734
_refine_ls_restrained_S_all 1.021
_refine_ls_R_factor_all 0.1105
_refine_ls_R_factor_gt 0.0841
_refine_ls_shift/su_max 0.000
_refine_ls_shift/su_mean 0.000
_refine_ls_structure_factor_coef Fsqd
_refine_ls_weighting_details
;
 w=1/[\s^2^(Fo^2^)+(0.1431P)^2^]
 where P=(Fo^2^+2Fc^2^)/3
;
_refine_ls_weighting_scheme calc
_refine_ls_wR_factor_gt 0.2206
_refine_ls_wR_factor_ref 0.2384
_reflns_Friedel_coverage 0.916
_reflns_Friedel_fraction_full 0.992
_reflns_Friedel_fraction_max 0.999
_reflns_number_gt 10281
_reflns_number_total 15692
_reflns_threshold_expression 'I > 2\s(I)'
_cod_data_source_file ja412964r_si_001.cif
_cod_data_source_block tkr552
_cod_depositor_comments
;
The following automatic conversions were performed:

'_exptl_absorpt_correction_type' value 'Multi-scan' changed to
'multi-scan' according to
/usr/data/users/saulius/crontab/automatic-downloads/current/ACS/lib/dictionaries/cif_core.dic
dictionary named 'cif_core.dic' version 2.4.2 from 2011-04-26.

Automatic conversion script
Id: cif_fix_values 2281 2013-09-26 08:29:07Z andrius 
;
_cod_original_cell_volume 25941(14)
_cod_database_code 4121441
_shelx_space_group_comment
;
The symmetry employed for this shelxl refinement is uniquely defined
by the following loop, which should always be used as a source of
symmetry information in preference to the above space-group names.
They are only intended as comments.
;
_shelx_estimated_absorpt_t_min 0.744
_shelx_estimated_absorpt_t_max 0.986
_shelxl_version_number 2013-2

loop_
_space_group_symop_operation_xyz
'x, y, z'
'-x, -y, z'
'y, -x, -z'
'-y, x, -z'

loop_
_atom_site_label
_atom_site_type_symbol
_atom_site_fract_x
_atom_site_fract_y
_atom_site_fract_z
_atom_site_U_iso_or_equiv
_atom_site_adp_type
_atom_site_occupancy
_atom_site_site_symmetry_order
_atom_site_calc_flag
_atom_site_refinement_flags_posn
_atom_site_refinement_flags_adp
_atom_site_refinement_flags_occupancy
_atom_site_disorder_assembly
_atom_site_disorder_group
Cu1 Cu 0.37973(7) 0.60966(7) 0.96034(18) 0.0993(11) Uani 1 1 d . . . . .
Cu2 Cu 0.24065(7) 0.63208(7) 1.04483(16) 0.0904(10) Uani 1 1 d . . . . .
Cu3 Cu 0.35721(10) 0.75845(9) 1.32809(19) 0.1246(13) Uani 1 1 d . . . . .
Cu4 Cu 0.49721(9) 0.75393(10) 1.22561(18) 0.1172(12) Uani 1 1 d . . . . .
Cu5 Cu 0.16189(11) 1.03286(12) 0.6697(2) 0.1578(16) Uani 1 1 d . . . . .
Cu6 Cu 0.21875(11) 1.11620(11) 0.8627(2) 0.1412(15) Uani 1 1 d . . . . .
Cu7 Cu 0.37757(11) 0.99983(9) 0.49319(19) 0.1296(13) Uani 1 1 d . . . . .
Cu8 Cu 0.42967(10) 1.08993(9) 0.6698(2) 0.1292(13) Uani 1 1 d . . . . .
N2 N 0.3612(5) 0.6417(5) 0.8868(9) 0.099(6) Uani 1 1 d D U . . .
N4 N 0.3899(4) 0.6261(4) 1.0515(9) 0.086(5) Uani 1 1 d D U . . .
N6 N 0.2341(5) 0.6653(4) 0.9635(9) 0.095(6) Uani 1 1 d D U . . .
N8 N 0.2814(4) 0.6354(4) 1.1125(9) 0.084(5) Uani 1 1 d D U . . .
N9 N 0.3534(5) 0.7101(6) 1.2776(9) 0.128(7) Uani 1 1 d D U . . .
N11 N 0.3577(5) 0.8083(6) 1.2858(10) 0.117(7) Uani 1 1 d D U . . .
N13 N 0.4837(5) 0.8069(5) 1.2067(11) 0.122(7) Uani 1 1 d D U . . .
N15 N 0.4663(6) 0.7101(6) 1.1978(10) 0.126(8) Uani 1 1 d D U . . .
N18 N 0.1644(7) 0.9975(8) 0.7316(10) 0.172(10) Uani 1 1 d D U . . .
N20 N 0.2119(7) 1.0571(7) 0.6303(13) 0.177(10) Uani 1 1 d D U . . .
N22 N 0.2070(6) 1.0709(6) 0.9090(12) 0.143(8) Uani 1 1 d D U . . .
N24 N 0.2494(6) 1.1182(6) 0.7772(14) 0.172(10) Uani 1 1 d D U . . .
N26 N 0.4071(6) 0.9627(6) 0.5428(9) 0.125(7) Uani 1 1 d D U . . .
N27 N 0.3320(4) 1.0326(5) 0.5212(9) 0.101(6) Uani 1 1 d D U . . .
N29 N 0.3703(5) 1.1006(6) 0.6674(10) 0.123(7) Uani 1 1 d D U . . .
N32 N 0.4464(5) 1.0429(5) 0.7156(10) 0.110(7) Uani 1 1 d D U . . .
C1 C 0.4549(6) 0.5530(6) 0.9631(9) 0.083(7) Uiso 1 1 d D U . . .
H1A H 0.4410 0.5291 0.9625 0.124 Uiso 1 1 calc R U . . .
H1B H 0.4442 0.5695 0.9964 0.124 Uiso 1 1 calc R U . . .
H1C H 0.4814 0.5481 0.9728 0.124 Uiso 1 1 calc R U . . .
N1 N 0.4213(4) 0.5960(4) 0.8919(8) 0.110(7) Uani 1 1 d G U . . .
C2 C 0.4517(5) 0.5715(4) 0.8982(6) 0.096(8) Uiso 1 1 d DG U . . .
C3 C 0.4750(4) 0.5646(4) 0.8453(8) 0.096(7) Uiso 1 1 d G U . . .
H3 H 0.4958 0.5479 0.8496 0.115 Uiso 1 1 calc R U . . .
C4 C 0.4679(4) 0.5820(4) 0.7861(7) 0.107(8) Uiso 1 1 d G U . . .
H4 H 0.4838 0.5773 0.7500 0.129 Uiso 1 1 calc R U . . .
C5 C 0.4375(5) 0.6064(4) 0.7799(7) 0.113(8) Uiso 1 1 d G U . . .
H5 H 0.4327 0.6184 0.7394 0.136 Uiso 1 1 calc R U . . .
C6 C 0.4142(4) 0.6134(4) 0.8328(10) 0.124(9) Uiso 1 1 d DG U . . .
C7 C 0.3801(6) 0.6380(6) 0.8346(12) 0.092(7) Uiso 1 1 d D U . . .
H7 H 0.3724 0.6510 0.7965 0.111 Uiso 1 1 calc R U . . .
C8 C 0.2000(5) 0.6738(6) 0.9491(10) 0.074(6) Uiso 1 1 d D U . . .
H8 H 0.1939 0.6850 0.9085 0.089 Uiso 1 1 calc R U . . .
N5 N 0.1836(3) 0.6476(4) 1.0525(8) 0.096(6) Uani 1 1 d G U . . .
C9 C 0.1716(4) 0.6659(4) 0.9965(7) 0.073(6) Uiso 1 1 d DG U . . .
C10 C 0.1339(5) 0.6757(4) 0.9893(6) 0.108(8) Uiso 1 1 d G U . . .
H10 H 0.1258 0.6882 0.9510 0.130 Uiso 1 1 calc R U . . .
C11 C 0.1082(3) 0.6673(4) 1.0381(8) 0.114(8) Uiso 1 1 d G U . . .
H11 H 0.0825 0.6740 1.0332 0.136 Uiso 1 1 calc R U . . .
C12 C 0.1202(4) 0.6490(4) 1.0941(7) 0.114(8) Uiso 1 1 d G U . . .
H12 H 0.1027 0.6432 1.1275 0.137 Uiso 1 1 calc R U . . .
C13 C 0.1579(5) 0.6392(4) 1.1013(7) 0.105(8) Uiso 1 1 d DG U . . .
C14 C 0.1742(8) 0.6191(8) 1.1613(12) 0.145(11) Uiso 1 1 d D U . . .
H14A H 0.1916 0.6361 1.1838 0.217 Uiso 1 1 calc R U . . .
H14B H 0.1878 0.5964 1.1475 0.217 Uiso 1 1 calc R U . . .
H14C H 0.1537 0.6121 1.1907 0.217 Uiso 1 1 calc R U . . .
C15 C 0.2967(5) 0.6550(4) 0.9234(7) 0.107(8) Uiso 1 1 d G U . . .
H15 H 0.2975 0.6329 0.9495 0.128 Uiso 1 1 calc R U . . .
C16 C 0.3274(4) 0.6646(4) 0.8850(8) 0.092(7) Uiso 1 1 d DG U . . .
C17 C 0.3262(4) 0.6969(5) 0.8469(7) 0.103(8) Uiso 1 1 d G U . . .
H17 H 0.3472 0.7035 0.8207 0.123 Uiso 1 1 calc R U . . .
C18 C 0.2942(5) 0.7195(4) 0.8471(7) 0.091(7) Uiso 1 1 d G U . . .
C19 C 0.2635(4) 0.7099(4) 0.8854(8) 0.097(8) Uiso 1 1 d G U . . .
H19 H 0.2416 0.7253 0.8856 0.116 Uiso 1 1 calc R U . . .
C20 C 0.2647(4) 0.6776(5) 0.9236(7) 0.089(7) Uiso 1 1 d DG U . . .
C21 C 0.2921(5) 0.7583(4) 0.8134(7) 0.085(7) Uiso 1 1 d G U . . .
C22 C 0.2576(4) 0.7748(4) 0.7991(6) 0.068(6) Uiso 1 1 d G U . . .
H22 H 0.2348 0.7616 0.8078 0.081 Uiso 1 1 calc R U . . .
C23 C 0.2563(4) 0.8107(4) 0.7722(7) 0.078(6) Uiso 1 1 d G U . . .
H23 H 0.2327 0.8221 0.7625 0.093 Uiso 1 1 calc R U . . .
C24 C 0.2895(6) 0.8301(4) 0.7595(8) 0.168(12) Uiso 1 1 d G U . . .
C25 C 0.3240(5) 0.8135(6) 0.7737(11) 0.229(17) Uiso 1 1 d G U . . .
H25 H 0.3468 0.8268 0.7650 0.274 Uiso 1 1 calc R U . . .
C26 C 0.3253(4) 0.7776(6) 0.8007(10) 0.198(14) Uiso 1 1 d G U . . .
H26 H 0.3489 0.7663 0.8104 0.238 Uiso 1 1 calc R U . . .
C27 C 0.2868(5) 0.8717(4) 0.7361(8) 0.155(11) Uiso 1 1 d G U . . .
C28 C 0.3187(4) 0.8944(4) 0.7349(7) 0.092(7) Uiso 1 1 d G U . . .
H28 H 0.3415 0.8858 0.7538 0.111 Uiso 1 1 calc R U . . .
C29 C 0.3171(3) 0.9298(4) 0.7062(7) 0.102(8) Uiso 1 1 d DG U . . .
H29 H 0.3389 0.9454 0.7054 0.123 Uiso 1 1 calc R U . . .
C30 C 0.2837(3) 0.9425(4) 0.6787(7) 0.121(9) Uiso 1 1 d DG U . . .
C31 C 0.2518(4) 0.9197(5) 0.6798(10) 0.229(17) Uiso 1 1 d DG U . . .
H31 H 0.2290 0.9284 0.6610 0.275 Uiso 1 1 calc R U . . .
C32 C 0.2534(5) 0.8843(5) 0.7085(11) 0.220(16) Uiso 1 1 d G U . . .
H32 H 0.2316 0.8688 0.7093 0.264 Uiso 1 1 calc R U . . .
C33 C 0.2817(3) 0.9811(4) 0.6490(6) 0.110(8) Uiso 1 1 d DG U . . .
C34 C 0.2491(4) 1.0024(4) 0.6563(7) 0.124(9) Uiso 1 1 d DG U . . .
H34 H 0.2307 0.9951 0.6873 0.149 Uiso 1 1 calc R U . . .
C35 C 0.2435(4) 1.0342(4) 0.6182(9) 0.135(10) Uiso 1 1 d DG U . . .
C36 C 0.2705(5) 1.0448(4) 0.5728(8) 0.138(10) Uiso 1 1 d G U . . .
H36 H 0.2666 1.0665 0.5467 0.166 Uiso 1 1 calc R U . . .
C37 C 0.3031(5) 1.0235(4) 0.5654(7) 0.099(8) Uiso 1 1 d DG U . . .
C38 C 0.3087(3) 0.9917(5) 0.6035(7) 0.141(10) Uiso 1 1 d DG U . . .
H38 H 0.3310 0.9771 0.5985 0.170 Uiso 1 1 calc R U . . .
C39 C 0.3310(7) 1.0578(6) 0.4768(10) 0.125(9) Uiso 1 1 d D U . . .
H39 H 0.3083 1.0720 0.4754 0.150 Uiso 1 1 calc R U . . .
N28 N 0.3903(7) 1.0462(4) 0.4329(9) 0.138(8) Uani 1 1 d G U . . .
C40 C 0.3580(5) 1.0682(6) 0.4292(8) 0.147(10) Uiso 1 1 d DG U . . .
C41 C 0.3546(5) 1.0955(5) 0.3812(11) 0.154(11) Uiso 1 1 d G U . . .
H41 H 0.3325 1.1105 0.3787 0.185 Uiso 1 1 calc R U . . .
C42 C 0.3836(7) 1.1008(5) 0.3368(9) 0.194(14) Uiso 1 1 d G U . . .
H42 H 0.3813 1.1195 0.3039 0.233 Uiso 1 1 calc R U . . .
C43 C 0.4160(6) 1.0789(7) 0.3404(10) 0.182(13) Uiso 1 1 d G U . . .
H43 H 0.4358 1.0825 0.3101 0.218 Uiso 1 1 calc R U . . .
C44 C 0.4193(5) 1.0516(6) 0.3885(12) 0.168(12) Uiso 1 1 d DG U . . .
C45 C 0.4479(9) 1.0206(9) 0.3958(19) 0.211(16) Uiso 1 1 d D U . . .
H45A H 0.4407 0.9992 0.3684 0.317 Uiso 1 1 calc R U . . .
H45B H 0.4489 1.0125 0.4413 0.317 Uiso 1 1 calc R U . . .
H45C H 0.4728 1.0298 0.3825 0.317 Uiso 1 1 calc R U . . .
C46 C 0.2025(8) 1.0880(9) 0.5989(16) 0.176(12) Uiso 1 1 d D U . . .
H46 H 0.2199 1.0991 0.5695 0.211 Uiso 1 1 calc R U . . .
N19 N 0.1426(9) 1.0873(6) 0.6547(12) 0.198(11) Uani 1 1 d G U . . .
C47 C 0.1652(6) 1.1054(8) 0.6093(14) 0.194(14) Uiso 1 1 d DG U . . .
C48 C 0.1525(8) 1.1378(8) 0.5786(11) 0.233(17) Uiso 1 1 d G U . . .
H48 H 0.1679 1.1502 0.5476 0.279 Uiso 1 1 calc R U . . .
C49 C 0.1171(9) 1.1522(6) 0.5934(13) 0.247(18) Uiso 1 1 d G U . . .
H49 H 0.1083 1.1744 0.5724 0.297 Uiso 1 1 calc R U . . .
C50 C 0.0944(6) 1.1341(8) 0.6388(14) 0.211(15) Uiso 1 1 d G U . . .
H50 H 0.0702 1.1440 0.6489 0.253 Uiso 1 1 calc R U . . .
C51 C 0.1072(8) 1.1017(8) 0.6695(10) 0.184(13) Uiso 1 1 d DG U . . .
C52 C 0.0831(11) 1.0749(10) 0.7134(17) 0.226(17) Uiso 1 1 d D U . . .
H52A H 0.0618 1.0652 0.6883 0.339 Uiso 1 1 calc R U . . .
H52B H 0.0737 1.0890 0.7510 0.339 Uiso 1 1 calc R U . . .
H52C H 0.0987 1.0539 0.7283 0.339 Uiso 1 1 calc R U . . .
C60 C 0.5869(9) 0.7166(7) 1.2258(16) 0.178(13) Uiso 1 1 d D U . . .
H60A H 0.6105 0.7118 1.2489 0.267 Uiso 1 1 calc R U . . .
H60B H 0.5859 0.7011 1.1865 0.267 Uiso 1 1 calc R U . . .
H60C H 0.5655 0.7102 1.2540 0.267 Uiso 1 1 calc R U . . .
N14 N 0.5500(4) 0.7759(5) 1.2047(8) 0.121(7) Uani 1 1 d G U . . .
C61 C 0.5848(5) 0.7579(4) 1.2072(9) 0.160(11) Uiso 1 1 d DG U . . .
C62 C 0.6178(4) 0.7786(6) 1.2002(10) 0.172(12) Uiso 1 1 d G U . . .
H62 H 0.6415 0.7663 1.2019 0.207 Uiso 1 1 calc R U . . .
C63 C 0.6160(4) 0.8173(6) 1.1906(9) 0.167(12) Uiso 1 1 d G U . . .
H63 H 0.6386 0.8315 1.1858 0.200 Uiso 1 1 calc R U . . .
C64 C 0.5813(6) 0.8354(4) 1.1881(8) 0.133(10) Uiso 1 1 d DG U . . .
H64 H 0.5801 0.8618 1.1816 0.160 Uiso 1 1 calc R U . . .
C65 C 0.5483(4) 0.8147(5) 1.1951(8) 0.125(9) Uiso 1 1 d DG U . . .
C66 C 0.5124(7) 0.8284(7) 1.1944(11) 0.102(8) Uiso 1 1 d D U . . .
H66 H 0.5082 0.8543 1.1846 0.122 Uiso 1 1 calc R U . . .
C67 C 0.3356(6) 0.8311(7) 1.3123(11) 0.107(8) Uiso 1 1 d D U . . .
H67 H 0.3385 0.8572 1.3030 0.128 Uiso 1 1 calc R U . . .
N12 N 0.3105(4) 0.7831(5) 1.3771(9) 0.121(7) Uani 1 1 d G U . . .
C68 C 0.3059(4) 0.8200(6) 1.3562(7) 0.113(9) Uiso 1 1 d DG U . . .
C69 C 0.2772(5) 0.8421(4) 1.3819(9) 0.116(9) Uiso 1 1 d G U . . .
H69 H 0.2741 0.8674 1.3676 0.139 Uiso 1 1 calc R U . . .
C70 C 0.2530(4) 0.8273(5) 1.4284(9) 0.137(10) Uiso 1 1 d G U . . .
H70 H 0.2334 0.8424 1.4460 0.165 Uiso 1 1 calc R U . . .
C71 C 0.2576(5) 0.7903(6) 1.4493(8) 0.155(11) Uiso 1 1 d G U . . .
H71 H 0.2411 0.7801 1.4811 0.185 Uiso 1 1 calc R U . . .
C72 C 0.2863(6) 0.7682(4) 1.4236(9) 0.124(9) Uiso 1 1 d DG U . . .
C73 C 0.2942(10) 0.7251(7) 1.4324(17) 0.198(15) Uiso 1 1 d D U . . .
H73A H 0.3204 0.7197 1.4210 0.297 Uiso 1 1 calc R U . . .
H73B H 0.2774 0.7106 1.4041 0.297 Uiso 1 1 calc R U . . .
H73C H 0.2897 0.7179 1.4778 0.297 Uiso 1 1 calc R U . . .
C74 C 0.4473(3) 0.8236(4) 1.2018(8) 0.085(7) Uiso 1 1 d DG U . . .
C75 C 0.4200(5) 0.8105(4) 1.2447(7) 0.105(8) Uiso 1 1 d G U . . .
H75 H 0.4263 0.7917 1.2758 0.126 Uiso 1 1 calc R U . . .
C76 C 0.3836(4) 0.8249(4) 1.2422(7) 0.101(8) Uiso 1 1 d DG U . . .
C77 C 0.3745(3) 0.8524(4) 1.1967(7) 0.070(6) Uiso 1 1 d G U . . .
H77 H 0.3496 0.8622 1.1950 0.083 Uiso 1 1 calc R U . . .
C78 C 0.4018(4) 0.8655(4) 1.1538(6) 0.092(7) Uiso 1 1 d G U . . .
C79 C 0.4382(4) 0.8511(4) 1.1564(7) 0.104(8) Uiso 1 1 d G U . . .
H79 H 0.4568 0.8600 1.1271 0.125 Uiso 1 1 calc R U . . .
C80 C 0.3920(6) 0.8959(4) 1.1052(7) 0.102(8) Uiso 1 1 d G U . . .
C81 C 0.3543(5) 0.9012(6) 1.0892(10) 0.228(17) Uiso 1 1 d G U . . .
H81 H 0.3353 0.8879 1.1121 0.274 Uiso 1 1 calc R U . . .
C82 C 0.3446(4) 0.9259(6) 1.0397(10) 0.171(12) Uiso 1 1 d G U . . .
H82 H 0.3188 0.9296 1.0287 0.205 Uiso 1 1 calc R U . . .
C83 C 0.3724(6) 0.9454(5) 1.0061(8) 0.114(8) Uiso 1 1 d G U . . .
C84 C 0.4101(5) 0.9401(4) 1.0221(8) 0.117(9) Uiso 1 1 d G U . . .
H84 H 0.4292 0.9534 0.9992 0.141 Uiso 1 1 calc R U . . .
C85 C 0.4199(4) 0.9154(5) 1.0717(8) 0.095(7) Uiso 1 1 d G U . . .
H85 H 0.4457 0.9117 1.0826 0.114 Uiso 1 1 calc R U . . .
C86 C 0.3596(4) 0.9711(4) 0.9472(6) 0.090(7) Uiso 1 1 d G U . . .
C87 C 0.3851(3) 0.9977(4) 0.9247(6) 0.097(7) Uiso 1 1 d G U . . .
H87 H 0.4097 0.9989 0.9428 0.116 Uiso 1 1 calc R U . . .
C88 C 0.3747(3) 1.0225(4) 0.8757(6) 0.096(7) Uiso 1 1 d DG U . . .
H88 H 0.3922 1.0407 0.8603 0.116 Uiso 1 1 calc R U . . .
C89 C 0.3388(3) 1.0208(3) 0.8492(6) 0.080(7) Uiso 1 1 d DG U . . .
C90 C 0.3132(3) 0.9941(3) 0.8717(7) 0.120(9) Uiso 1 1 d DG U . . .
H90 H 0.2886 0.9929 0.8536 0.144 Uiso 1 1 calc R U . . .
C91 C 0.3236(4) 0.9693(4) 0.9207(7) 0.114(9) Uiso 1 1 d G U . . .
H91 H 0.3061 0.9511 0.9361 0.137 Uiso 1 1 calc R U . . .
C92 C 0.3267(3) 1.0491(4) 0.8012(6) 0.116(9) Uiso 1 1 d DG U . . .
C93 C 0.3519(3) 1.0611(4) 0.7539(6) 0.093(7) Uiso 1 1 d DG U . . .
H93 H 0.3752 1.0483 0.7481 0.111 Uiso 1 1 calc R U . . .
C94 C 0.3431(4) 1.0919(4) 0.7150(7) 0.133(10) Uiso 1 1 d DG U . . .
C95 C 0.3090(5) 1.1106(4) 0.7234(8) 0.101(8) Uiso 1 1 d G U . . .
H95 H 0.3030 1.1317 0.6968 0.122 Uiso 1 1 calc R U . . .
C96 C 0.2839(4) 1.0986(4) 0.7708(8) 0.158(11) Uiso 1 1 d DG U . . .
C97 C 0.2927(3) 1.0678(4) 0.8096(8) 0.135(10) Uiso 1 1 d DG U . . .
H97 H 0.2755 1.0596 0.8420 0.162 Uiso 1 1 calc R U . . .
C98 C 0.3643(8) 1.1182(8) 0.6132(12) 0.131(10) Uiso 1 1 d D U . . .
H98 H 0.3395 1.1266 0.6034 0.157 Uiso 1 1 calc R U . . .
N30 N 0.4290(7) 1.1088(5) 0.5798(8) 0.138(8) Uani 1 1 d G U . . .
C99 C 0.3942(5) 1.1253(6) 0.5673(9) 0.122(9) Uiso 1 1 d DG U . . .
C100 C 0.3880(5) 1.1436(6) 0.5086(11) 0.187(14) Uiso 1 1 d G U . . .
H100 H 0.3642 1.1549 0.5000 0.224 Uiso 1 1 calc R U . . .
C101 C 0.4165(7) 1.1454(6) 0.4624(8) 0.161(11) Uiso 1 1 d G U . . .
H101 H 0.4122 1.1579 0.4223 0.193 Uiso 1 1 calc R U . . .
C102 C 0.4513(6) 1.1288(6) 0.4749(10) 0.178(13) Uiso 1 1 d G U . . .
H102 H 0.4707 1.1300 0.4434 0.213 Uiso 1 1 calc R U . . .
C103 C 0.4575(5) 1.1105(5) 0.5336(12) 0.159(12) Uiso 1 1 d DG U . . .
C104 C 0.4945(8) 1.0897(9) 0.5569(16) 0.184(14) Uiso 1 1 d D U . . .
H10A H 0.5101 1.0834 0.5191 0.276 Uiso 1 1 calc R U . . .
H10B H 0.4877 1.0665 0.5800 0.276 Uiso 1 1 calc R U . . .
H10C H 0.5087 1.1062 0.5861 0.276 Uiso 1 1 calc R U . . .
C105 C 0.2345(8) 1.1409(7) 0.7362(16) 0.216(15) Uiso 1 1 d D U . . .
H105 H 0.2466 1.1465 0.6962 0.259 Uiso 1 1 calc R U . . .
N23 N 0.1816(7) 1.1478(5) 0.8124(13) 0.185(10) Uani 1 1 d G U . . .
C106 C 0.1976(5) 1.1580(6) 0.7534(14) 0.181(13) Uiso 1 1 d DG U . . .
C107 C 0.1791(8) 1.1832(7) 0.7128(10) 0.213(15) Uiso 1 1 d G U . . .
H107 H 0.1900 1.1901 0.6724 0.256 Uiso 1 1 calc R U . . .
C108 C 0.1445(7) 1.1982(6) 0.7312(13) 0.191(14) Uiso 1 1 d G U . . .
H108 H 0.1318 1.2154 0.7034 0.229 Uiso 1 1 calc R U . . .
C109 C 0.1285(5) 1.1880(7) 0.7902(14) 0.208(15) Uiso 1 1 d G U . . .
H109 H 0.1049 1.1983 0.8028 0.249 Uiso 1 1 calc R U . . .
C110 C 0.1470(8) 1.1628(7) 0.8309(10) 0.183(13) Uiso 1 1 d DG U . . .
C112 C 0.1303(9) 1.1545(9) 0.8974(13) 0.175(13) Uiso 1 1 d D U . . .
H11A H 0.1052 1.1660 0.9005 0.262 Uiso 1 1 calc R U . . .
H11B H 0.1467 1.1649 0.9312 0.262 Uiso 1 1 calc R U . . .
H11C H 0.1281 1.1272 0.9032 0.262 Uiso 1 1 calc R U . . .
C120 C 0.4148(10) 0.7786(8) 1.4600(18) 0.206(15) Uiso 1 1 d D U . . .
H12A H 0.3920 0.7921 1.4732 0.309 Uiso 1 1 calc R U . . .
H12B H 0.4247 0.7897 1.4198 0.309 Uiso 1 1 calc R U . . .
H12C H 0.4339 0.7806 1.4943 0.309 Uiso 1 1 calc R U . . .
N10 N 0.3876(7) 0.7278(8) 1.3904(13) 0.217(12) Uani 1 1 d G U . . .
C121 C 0.4054(8) 0.7371(7) 1.4484(17) 0.228(16) Uiso 1 1 d DG U . . .
C122 C 0.4104(8) 0.7098(11) 1.4960(11) 0.28(2) Uiso 1 1 d G U . . .
H122 H 0.4225 0.7162 1.5357 0.341 Uiso 1 1 calc R U . . .
C123 C 0.3977(9) 0.6733(10) 1.4857(15) 0.28(2) Uiso 1 1 d G U . . .
H123 H 0.4011 0.6547 1.5183 0.334 Uiso 1 1 calc R U . . .
C124 C 0.3799(8) 0.6640(6) 1.4277(18) 0.26(2) Uiso 1 1 d G U . . .
H124 H 0.3712 0.6390 1.4207 0.317 Uiso 1 1 calc R U . . .
C125 C 0.3749(6) 0.6913(9) 1.3800(12) 0.221(15) Uiso 1 1 d DG U . . .
C126 C 0.3567(7) 0.6824(9) 1.3169(13) 0.183(13) Uiso 1 1 d D U . . .
H126 H 0.3480 0.6579 1.3064 0.220 Uiso 1 1 calc R U . . .
C127 C 0.2879(6) 0.6050(6) 1.1424(10) 0.084(7) Uiso 1 1 d D U . . .
H127 H 0.3049 0.6040 1.1780 0.100 Uiso 1 1 calc R U . . .
N7 N 0.2497(4) 0.5767(3) 1.0605(7) 0.103(6) Uani 1 1 d G U . . .
C128 C 0.2679(4) 0.5710(3) 1.1194(7) 0.090(7) Uiso 1 1 d DG U . . .
C129 C 0.2696(4) 0.5351(4) 1.1462(5) 0.083(7) Uiso 1 1 d G U . . .
H129 H 0.2821 0.5312 1.1865 0.100 Uiso 1 1 calc R U . . .
C130 C 0.2529(4) 0.5049(3) 1.1142(7) 0.083(7) Uiso 1 1 d G U . . .
H130 H 0.2541 0.4804 1.1326 0.099 Uiso 1 1 calc R U . . .
C131 C 0.2347(4) 0.5106(3) 1.0553(7) 0.079(6) Uiso 1 1 d G U . . .
H131 H 0.2233 0.4899 1.0335 0.095 Uiso 1 1 calc R U . . .
C132 C 0.2330(4) 0.5464(4) 1.0285(6) 0.102(8) Uiso 1 1 d DG U . . .
C133 C 0.2136(6) 0.5529(7) 0.9646(10) 0.115(8) Uiso 1 1 d D U . . .
H13A H 0.2322 0.5600 0.9317 0.172 Uiso 1 1 calc R U . . .
H13B H 0.1951 0.5732 0.9694 0.172 Uiso 1 1 calc R U . . .
H13C H 0.2007 0.5298 0.9512 0.172 Uiso 1 1 calc R U . . .
C134 C 0.3336(4) 0.7048(4) 1.2192(5) 0.091(7) Uiso 1 1 d DG U . . .
C135 C 0.3309(4) 0.7361(3) 1.1788(6) 0.099(8) Uiso 1 1 d DG U . . .
H135 H 0.3418 0.7593 1.1917 0.119 Uiso 1 1 calc R U . . .
C136 C 0.3123(4) 0.7333(3) 1.1196(6) 0.117(9) Uiso 1 1 d DG U . . .
C137 C 0.2964(4) 0.6992(3) 1.1008(5) 0.078(7) Uiso 1 1 d DG U . . .
H137 H 0.2837 0.6973 1.0603 0.094 Uiso 1 1 calc R U . . .
C138 C 0.2990(4) 0.6680(3) 1.1412(7) 0.067(6) Uiso 1 1 d DG U . . .
C139 C 0.3176(4) 0.6707(3) 1.2004(6) 0.086(7) Uiso 1 1 d G U . . .
H139 H 0.3194 0.6494 1.2280 0.103 Uiso 1 1 calc R U . . .
C140 C 0.3004(4) 0.7696(4) 1.0843(6) 0.131(9) Uiso 1 1 d DG U . . .
C141 C 0.2874(5) 0.8003(5) 1.1197(8) 0.181(13) Uiso 1 1 d DG U . . .
H141 H 0.2865 0.7991 1.1658 0.218 Uiso 1 1 calc R U . . .
C142 C 0.2757(6) 0.8327(4) 1.0877(10) 0.173(12) Uiso 1 1 d G U . . .
H142 H 0.2668 0.8537 1.1119 0.208 Uiso 1 1 calc R U . . .
C143 C 0.2770(5) 0.8345(5) 1.0203(10) 0.164(12) Uiso 1 1 d G U . . .
C144 C 0.2900(5) 0.8038(5) 0.9849(8) 0.135(10) Uiso 1 1 d G U . . .
H144 H 0.2909 0.8050 0.9389 0.162 Uiso 1 1 calc R U . . .
C145 C 0.3017(5) 0.7713(4) 1.0169(6) 0.134(10) Uiso 1 1 d DG U . . .
H145 H 0.3106 0.7504 0.9927 0.161 Uiso 1 1 calc R U . . .
C146 C 0.2618(6) 0.8698(6) 0.9883(15) 0.161(11) Uiso 1 1 d G U . . .
C147 C 0.2442(7) 0.8988(8) 1.0219(9) 0.163(12) Uiso 1 1 d G U . . .
H147 H 0.2436 0.8986 1.0680 0.196 Uiso 1 1 calc R U . . .
C148 C 0.2274(6) 0.9282(6) 0.9879(15) 0.174(12) Uiso 1 1 d G U . . .
H148 H 0.2153 0.9481 1.0109 0.209 Uiso 1 1 calc R U . . .
C149 C 0.2282(7) 0.9286(7) 0.9205(15) 0.199(14) Uiso 1 1 d G U . . .
C150 C 0.2458(8) 0.8995(9) 0.8869(9) 0.215(16) Uiso 1 1 d G U . . .
H150 H 0.2464 0.8998 0.8408 0.258 Uiso 1 1 calc R U . . .
C151 C 0.2626(7) 0.8701(7) 0.9208(15) 0.241(17) Uiso 1 1 d G U . . .
H151 H 0.2747 0.8503 0.8979 0.290 Uiso 1 1 calc R U . . .
C152 C 0.2090(6) 0.9657(5) 0.8882(11) 0.152(11) Uiso 1 1 d G U . . .
C153 C 0.2140(5) 1.0002(7) 0.9188(8) 0.158(11) Uiso 1 1 d G U . . .
H153 H 0.2262 1.0014 0.9598 0.189 Uiso 1 1 calc R U . . .
C154 C 0.2011(6) 1.0331(5) 0.8895(10) 0.127(9) Uiso 1 1 d DG U . . .
C155 C 0.1832(6) 1.0314(5) 0.8295(11) 0.141(10) Uiso 1 1 d G U . . .
H155 H 0.1744 1.0538 0.8095 0.169 Uiso 1 1 calc R U . . .
C156 C 0.1782(5) 0.9968(7) 0.7989(8) 0.174(12) Uiso 1 1 d DG U . . .
C157 C 0.1911(6) 0.9640(5) 0.8282(11) 0.138(10) Uiso 1 1 d G U . . .
H157 H 0.1877 0.9404 0.8072 0.166 Uiso 1 1 calc R U . . .
C158 C 0.2075(7) 1.0742(7) 0.9712(13) 0.122(9) Uiso 1 1 d D U . . .
H158 H 0.2044 1.0527 0.9979 0.146 Uiso 1 1 calc R U . . .
N21 N 0.2246(4) 1.1367(6) 0.9535(7) 0.121(7) Uani 1 1 d G U . . .
C159 C 0.2129(5) 1.1109(4) 1.0001(11) 0.117(9) Uiso 1 1 d DG U . . .
C160 C 0.2063(5) 1.1228(6) 1.0634(9) 0.149(11) Uiso 1 1 d G U . . .
H160 H 0.1983 1.1052 1.0953 0.179 Uiso 1 1 calc R U . . .
C161 C 0.2113(6) 1.1604(7) 1.0801(8) 0.187(14) Uiso 1 1 d G U . . .
H161 H 0.2068 1.1685 1.1234 0.225 Uiso 1 1 calc R U . . .
C162 C 0.2230(6) 1.1861(4) 1.0334(12) 0.165(12) Uiso 1 1 d G U . . .
H162 H 0.2265 1.2119 1.0448 0.199 Uiso 1 1 calc R U . . .
C163 C 0.2297(5) 1.1743(6) 0.9701(10) 0.150(11) Uiso 1 1 d DG U . . .
C164 C 0.2479(9) 1.2013(9) 0.9193(14) 0.177(13) Uiso 1 1 d D U . . .
H16A H 0.2353 1.1983 0.8773 0.266 Uiso 1 1 calc R U . . .
H16B H 0.2747 1.1952 0.9147 0.266 Uiso 1 1 calc R U . . .
H16C H 0.2452 1.2274 0.9340 0.266 Uiso 1 1 calc R U . . .
C165 C 0.1461(8) 0.9667(10) 0.7223(16) 0.185(14) Uiso 1 1 d D U . . .
H165 H 0.1460 0.9478 0.7550 0.222 Uiso 1 1 calc R U . . .
N17 N 0.1300(8) 0.9941(8) 0.628(2) 0.256(14) Uani 1 1 d G U . . .
C166 C 0.1259(9) 0.9607(12) 0.6630(13) 0.250(17) Uiso 1 1 d DG U . . .
C167 C 0.1115(10) 0.9288(8) 0.632(2) 0.31(2) Uiso 1 1 d G U . . .
H167 H 0.1087 0.9060 0.6561 0.368 Uiso 1 1 calc R U . . .
C169 C 0.1012(10) 0.9304(11) 0.567(2) 0.34(3) Uiso 1 1 d G U . . .
H169 H 0.0914 0.9086 0.5465 0.403 Uiso 1 1 calc R U . . .
C170 C 0.1053(10) 0.9638(15) 0.5329(13) 0.35(3) Uiso 1 1 d G U . . .
H170 H 0.0982 0.9649 0.4884 0.424 Uiso 1 1 calc R U . . .
C171 C 0.1197(10) 0.9956(10) 0.563(2) 0.28(2) Uiso 1 1 d DG U . . .
C172 C 0.1254(14) 1.0277(12) 0.515(2) 0.28(2) Uiso 1 1 d D U . . .
H17A H 0.1353 1.0499 0.5375 0.424 Uiso 1 1 calc R U . . .
H17B H 0.1012 1.0340 0.4945 0.424 Uiso 1 1 calc R U . . .
H17C H 0.1433 1.0198 0.4812 0.424 Uiso 1 1 calc R U . . .
C180 C 0.3320(7) 0.5327(7) 0.9131(10) 0.116(9) Uiso 1 1 d D U . . .
H18A H 0.3290 0.5592 0.9011 0.174 Uiso 1 1 calc R U . . .
H18B H 0.3079 0.5196 0.9078 0.174 Uiso 1 1 calc R U . . .
H18C H 0.3510 0.5210 0.8851 0.174 Uiso 1 1 calc R U . . .
N3 N 0.3589(3) 0.5631(3) 1.0067(7) 0.103(7) Uani 1 1 d G U . . .
C181 C 0.3441(4) 0.5301(4) 0.9809(6) 0.093(7) Uiso 1 1 d DG U . . .
C182 C 0.3386(4) 0.4988(3) 1.0206(7) 0.090(7) Uiso 1 1 d G U . . .
H182 H 0.3284 0.4763 1.0029 0.108 Uiso 1 1 calc R U . . .
C183 C 0.3480(4) 0.5006(3) 1.0860(7) 0.086(7) Uiso 1 1 d G U . . .
H183 H 0.3443 0.4793 1.1131 0.104 Uiso 1 1 calc R U . . .
C184 C 0.3629(4) 0.5336(4) 1.1118(6) 0.082(7) Uiso 1 1 d G U . . .
H184 H 0.3694 0.5348 1.1565 0.099 Uiso 1 1 calc R U . . .
C185 C 0.3684(3) 0.5648(3) 1.0721(8) 0.077(7) Uiso 1 1 d DG U . . .
C186 C 0.3821(6) 0.6008(5) 1.0948(11) 0.088(7) Uiso 1 1 d D U . . .
H186 H 0.3853 0.6057 1.1398 0.105 Uiso 1 1 calc R U . . .
C187 C 0.4622(9) 0.6873(9) 1.2451(14) 0.167(13) Uiso 1 1 d D U . . .
H187 H 0.4432 0.6685 1.2418 0.200 Uiso 1 1 calc R U . . .
N16 N 0.5022(7) 0.7234(8) 1.3050(12) 0.193(11) Uani 1 1 d G U . . .
C188 C 0.4847(8) 0.6884(9) 1.3030(14) 0.258(18) Uiso 1 1 d DG U . . .
C189 C 0.4866(10) 0.6645(7) 1.356(2) 0.36(3) Uiso 1 1 d G U . . .
H189 H 0.4747 0.6406 1.3552 0.435 Uiso 1 1 calc R U . . .
C190 C 0.5060(11) 0.6757(10) 1.4119(15) 0.37(3) Uiso 1 1 d G U . . .
H190 H 0.5073 0.6594 1.4484 0.442 Uiso 1 1 calc R U . . .
C191 C 0.5235(9) 0.7108(11) 1.4138(12) 0.32(2) Uiso 1 1 d G U . . .
H191 H 0.5367 0.7184 1.4516 0.379 Uiso 1 1 calc R U . . .
C192 C 0.5216(7) 0.7346(7) 1.3603(16) 0.169(12) Uiso 1 1 d DG U . . .
C193 C 0.5325(8) 0.7764(7) 1.3688(14) 0.144(11) Uiso 1 1 d D U . . .
H19A H 0.5599 0.7786 1.3723 0.216 Uiso 1 1 calc R U . . .
H19B H 0.5208 0.7863 1.4084 0.216 Uiso 1 1 calc R U . . .
H19C H 0.5237 0.7908 1.3312 0.216 Uiso 1 1 calc R U . . .
C200 C 0.4271(4) 0.6657(4) 1.1298(6) 0.095(7) Uiso 1 1 d G U . . .
H200 H 0.4313 0.6451 1.1583 0.114 Uiso 1 1 calc R U . . .
C201 C 0.4063(4) 0.6606(3) 1.0733(7) 0.078(7) Uiso 1 1 d DG U . . .
C202 C 0.4001(3) 0.6907(3) 1.0315(6) 0.089(7) Uiso 1 1 d DG U . . .
H202 H 0.3859 0.6872 0.9929 0.107 Uiso 1 1 calc R U . . .
C203 C 0.4148(3) 0.7260(3) 1.0463(6) 0.086(7) Uiso 1 1 d DG U . . .
C204 C 0.4357(4) 0.7311(3) 1.1028(6) 0.097(7) Uiso 1 1 d DG U . . .
H204 H 0.4457 0.7552 1.1128 0.116 Uiso 1 1 calc R U . . .
C205 C 0.4418(4) 0.7010(4) 1.1445(5) 0.092(7) Uiso 1 1 d DG U . . .
C206 C 0.4105(4) 0.7582(3) 0.9984(5) 0.098(8) Uiso 1 1 d DG U . . .
C207 C 0.4091(4) 0.7507(3) 0.9322(5) 0.094(7) Uiso 1 1 d DG U . . .
H207 H 0.4082 0.7254 0.9172 0.112 Uiso 1 1 calc R U . . .
C208 C 0.4090(4) 0.7802(4) 0.8878(5) 0.081(7) Uiso 1 1 d G U . . .
H208 H 0.4080 0.7751 0.8426 0.097 Uiso 1 1 calc R U . . .
C209 C 0.4104(4) 0.8172(3) 0.9097(7) 0.106(8) Uiso 1 1 d G U . . .
C210 C 0.4118(4) 0.8247(3) 0.9759(7) 0.087(7) Uiso 1 1 d G U . . .
H210 H 0.4127 0.8500 0.9908 0.104 Uiso 1 1 calc R U . . .
C211 C 0.4119(4) 0.7952(3) 1.0202(6) 0.092(7) Uiso 1 1 d DG U . . .
H211 H 0.4129 0.8004 1.0655 0.111 Uiso 1 1 calc R U . . .
C212 C 0.4128(4) 0.8483(4) 0.8550(7) 0.090(7) Uiso 1 1 d G U . . .
C214 C 0.4257(4) 0.8412(3) 0.7925(8) 0.102(8) Uiso 1 1 d G U . . .
H214 H 0.4322 0.8162 0.7800 0.122 Uiso 1 1 calc R U . . .
C215 C 0.4290(4) 0.8705(5) 0.7482(6) 0.087(7) Uiso 1 1 d G U . . .
H215 H 0.4378 0.8657 0.7054 0.104 Uiso 1 1 calc R U . . .
C216 C 0.4195(4) 0.9070(4) 0.7665(7) 0.087(7) Uiso 1 1 d G U . . .
C217 C 0.4066(4) 0.9141(3) 0.8290(8) 0.113(8) Uiso 1 1 d G U . . .
H217 H 0.4001 0.9390 0.8415 0.135 Uiso 1 1 calc R U . . .
C218 C 0.4033(4) 0.8847(5) 0.8733(6) 0.102(8) Uiso 1 1 d G U . . .
H218 H 0.3945 0.8896 0.9161 0.122 Uiso 1 1 calc R U . . .
C219 C 0.4250(4) 0.9390(4) 0.7170(7) 0.105(8) Uiso 1 1 d G U . . .
C220 C 0.4359(4) 0.9742(5) 0.7397(6) 0.116(9) Uiso 1 1 d G U . . .
H220 H 0.4422 0.9775 0.7841 0.139 Uiso 1 1 calc R U . . .
C221 C 0.4375(4) 1.0047(4) 0.6973(9) 0.103(8) Uiso 1 1 d DG U . . .
C222 C 0.4282(4) 0.9999(4) 0.6322(8) 0.084(7) Uiso 1 1 d G U . . .
H222 H 0.4292 1.0206 0.6032 0.101 Uiso 1 1 calc R U . . .
C223 C 0.4173(4) 0.9646(5) 0.6096(6) 0.097(8) Uiso 1 1 d DG U . . .
C224 C 0.4157(4) 0.9342(3) 0.6520(8) 0.093(7) Uiso 1 1 d G U . . .
H224 H 0.4083 0.9101 0.6365 0.111 Uiso 1 1 calc R U . . .
C225 C 0.4138(7) 0.9298(7) 0.5160(10) 0.106(8) Uiso 1 1 d D U . . .
H225 H 0.4270 0.9104 0.5381 0.127 Uiso 1 1 calc R U . . .
N25 N 0.3755(6) 0.9530(5) 0.4295(11) 0.141(8) Uani 1 1 d G U . . .
C226 C 0.4000(6) 0.9252(7) 0.4511(8) 0.133(10) Uiso 1 1 d DG U . . .
C227 C 0.4124(6) 0.8974(6) 0.4086(13) 0.223(16) Uiso 1 1 d G U . . .
H227 H 0.4292 0.8784 0.4234 0.267 Uiso 1 1 calc R U . . .
C228 C 0.4003(7) 0.8974(6) 0.3445(12) 0.232(17) Uiso 1 1 d G U . . .
H228 H 0.4087 0.8784 0.3154 0.279 Uiso 1 1 calc R U . . .
C229 C 0.3757(7) 0.9252(7) 0.3228(8) 0.177(13) Uiso 1 1 d G U . . .
H229 H 0.3674 0.9253 0.2790 0.212 Uiso 1 1 calc R U . . .
C230 C 0.3633(5) 0.9530(6) 0.3653(12) 0.154(11) Uiso 1 1 d DG U . . .
C231 C 0.3393(9) 0.9859(8) 0.3387(16) 0.188(14) Uiso 1 1 d D U . . .
H23A H 0.3126 0.9788 0.3396 0.282 Uiso 1 1 calc R U . . .
H23B H 0.3469 0.9914 0.2939 0.282 Uiso 1 1 calc R U . . .
H23C H 0.3433 1.0083 0.3656 0.282 Uiso 1 1 calc R U . . .
C232 C 0.4646(7) 1.0493(6) 0.7657(14) 0.108(8) Uiso 1 1 d D U . . .
H232 H 0.4744 1.0288 0.7902 0.130 Uiso 1 1 calc R U . . .
N31 N 0.4608(4) 1.1148(5) 0.7421(6) 0.119(7) Uani 1 1 d G U . . .
C233 C 0.4712(4) 1.0878(3) 0.7875(8) 0.102(8) Uiso 1 1 d DG U . . .
C234 C 0.4875(4) 1.0988(4) 0.8460(7) 0.088(7) Uiso 1 1 d G U . . .
H234 H 0.4946 1.0803 0.8771 0.105 Uiso 1 1 calc R U . . .
C235 C 0.4933(4) 1.1368(5) 0.8589(6) 0.099(8) Uiso 1 1 d G U . . .
H235 H 0.5044 1.1443 0.8988 0.119 Uiso 1 1 calc R U . . .
C236 C 0.4829(4) 1.1638(3) 0.8134(8) 0.107(8) Uiso 1 1 d G U . . .
H236 H 0.4869 1.1898 0.8223 0.129 Uiso 1 1 calc R U . . .
C237 C 0.4666(4) 1.1528(4) 0.7550(7) 0.102(8) Uiso 1 1 d DG U . . .
C238 C 0.4500(9) 1.1781(9) 0.7020(13) 0.178(13) Uiso 1 1 d D U . . .
H23D H 0.4536 1.2046 0.7140 0.268 Uiso 1 1 calc R U . . .
H23E H 0.4231 1.1728 0.6974 0.268 Uiso 1 1 calc R U . . .
H23F H 0.4628 1.1730 0.6608 0.268 Uiso 1 1 calc R U . . .
B1 B 0.4399(9) 0.7129(9) 0.7458(15) 0.215(3) Uiso 1 1 d D . . . .
F1 F 0.4591(6) 0.7477(6) 0.7447(10) 0.215(3) Uiso 1 1 d D . . . .
F2 F 0.4032(10) 0.7212(11) 0.761(2) 0.215(3) Uiso 0.51(2) 1 d D . P A 1
F3 F 0.4534(13) 0.6901(11) 0.7948(19) 0.215(3) Uiso 0.51(2) 1 d D . P A 1
F2' F 0.4292(15) 0.7025(13) 0.8085(17) 0.215(3) Uiso 0.49(2) 1 d D . P A 2
F3' F 0.4716(11) 0.6899(12) 0.747(3) 0.215(3) Uiso 0.49(2) 1 d D . P A 2
F4 F 0.4392(6) 0.7002(6) 0.6821(11) 0.215(3) Uiso 1 1 d D . . . .
B2 B 0.7289(9) 0.8300(9) 0.5384(16) 0.215(3) Uiso 1 1 d D . . . .
F5 F 0.7677(6) 0.8302(6) 0.5284(10) 0.215(3) Uiso 1 1 d D . . . .
F6 F 0.7140(6) 0.8634(6) 0.5187(10) 0.215(3) Uiso 1 1 d D . . . .
F7 F 0.7221(6) 0.8261(6) 0.6027(11) 0.215(3) Uiso 1 1 d D . . . .
F8 F 0.7115(6) 0.8005(6) 0.5077(10) 0.215(3) Uiso 1 1 d D . . . .
B3 B 0.3842(4) 0.5797(3) 1.2829(7) 0.285(9) Uiso 1 1 d G U . . .
F9 F 0.3513(4) 0.5854(3) 1.2467(8) 0.260(9) Uiso 1 1 d G U . . .
F11 F 0.3768(5) 0.5863(4) 1.3488(7) 0.284(10) Uiso 1 1 d G U . . .
F10 F 0.4123(4) 0.6046(4) 1.2614(9) 0.296(11) Uiso 1 1 d G U . . .
F12 F 0.3966(5) 0.5425(3) 1.2747(7) 0.303(11) Uiso 1 1 d G U . . .
B4 B 0.0803(4) 1.2743(3) 0.7808(7) 0.274(9) Uiso 1 1 d G U . . .
F13 F 0.0728(5) 1.2538(3) 0.7240(7) 0.277(10) Uiso 1 1 d G U . . .
F14 F 0.1187(4) 1.2835(3) 0.7833(8) 0.254(9) Uiso 1 1 d G U . . .
F16 F 0.0708(4) 1.2524(4) 0.8351(7) 0.265(9) Uiso 1 1 d G U . . .
F15 F 0.0588(4) 1.3074(3) 0.7810(7) 0.293(10) Uiso 1 1 d G U . . .

loop_
_atom_site_aniso_label
_atom_site_aniso_U_11
_atom_site_aniso_U_22
_atom_site_aniso_U_33
_atom_site_aniso_U_23
_atom_site_aniso_U_13
_atom_site_aniso_U_12
Cu1 0.0535(18) 0.0657(19) 0.179(3) -0.012(2) -0.005(2) 0.0033(15)
Cu2 0.0578(18) 0.0673(19) 0.146(3) -0.0087(19) -0.0032(19) -0.0018(15)
Cu3 0.119(3) 0.095(3) 0.160(3) -0.013(2) -0.019(2) -0.020(2)
Cu4 0.081(2) 0.117(3) 0.153(3) -0.018(2) -0.020(2) 0.016(2)
Cu5 0.127(3) 0.159(4) 0.188(4) 0.045(3) -0.047(3) 0.013(3)
Cu6 0.127(3) 0.127(3) 0.169(4) 0.008(3) -0.031(3) 0.036(2)
Cu7 0.146(3) 0.086(2) 0.157(3) -0.006(2) -0.027(3) -0.001(2)
Cu8 0.138(3) 0.083(2) 0.167(3) 0.007(2) -0.027(3) -0.020(2)
N2 0.126(16) 0.075(13) 0.095(15) -0.001(11) 0.009(13) -0.028(12)
N4 0.061(11) 0.076(12) 0.121(15) 0.010(12) 0.005(11) 0.010(9)
N6 0.117(15) 0.047(10) 0.122(15) 0.029(11) -0.005(13) 0.005(10)
N8 0.077(12) 0.049(11) 0.125(15) -0.019(11) 0.003(11) 0.022(9)
N9 0.125(16) 0.133(17) 0.125(17) 0.032(15) -0.025(14) -0.026(13)
N11 0.078(13) 0.120(16) 0.153(18) -0.010(14) 0.017(13) 0.017(12)
N13 0.136(17) 0.076(13) 0.153(18) 0.023(13) -0.049(14) 0.010(13)
N15 0.140(17) 0.087(14) 0.152(19) 0.005(14) -0.009(15) 0.051(13)
N18 0.18(2) 0.20(2) 0.142(19) 0.053(19) -0.047(17) -0.016(19)
N20 0.21(2) 0.139(19) 0.18(2) 0.075(17) -0.008(19) -0.001(18)
N22 0.129(17) 0.16(2) 0.14(2) 0.007(16) 0.014(15) 0.082(15)
N24 0.19(2) 0.133(18) 0.19(2) 0.018(18) -0.05(2) 0.040(17)
N26 0.135(16) 0.102(15) 0.137(17) -0.061(14) 0.018(14) -0.044(13)
N27 0.089(13) 0.073(12) 0.142(17) 0.025(12) -0.031(12) 0.023(11)
N29 0.130(17) 0.105(15) 0.134(18) -0.009(14) -0.036(15) 0.001(13)
N32 0.090(14) 0.132(17) 0.108(15) -0.010(13) -0.024(13) -0.024(12)
N1 0.074(13) 0.102(14) 0.154(18) -0.045(14) 0.006(12) -0.028(11)
N5 0.098(13) 0.085(12) 0.105(15) -0.033(12) 0.007(13) -0.007(11)
N28 0.18(2) 0.072(13) 0.159(19) 0.019(13) -0.009(17) -0.009(14)
N19 0.20(2) 0.18(2) 0.21(2) 0.08(2) 0.01(2) 0.03(2)
N14 0.055(12) 0.129(16) 0.179(18) -0.037(14) -0.008(12) 0.043(11)
N12 0.066(13) 0.133(17) 0.164(18) -0.047(15) -0.005(13) -0.012(12)
N30 0.128(18) 0.127(16) 0.16(2) -0.015(15) -0.049(16) -0.022(14)
N23 0.15(2) 0.16(2) 0.25(3) 0.00(2) -0.01(2) 0.033(17)
N10 0.25(3) 0.17(2) 0.24(3) 0.00(2) -0.11(2) -0.03(2)
N7 0.078(12) 0.089(13) 0.140(17) -0.028(12) -0.012(12) -0.009(10)
N21 0.105(14) 0.153(18) 0.105(15) 0.006(15) -0.024(13) 0.033(13)
N17 0.30(3) 0.23(3) 0.24(3) 0.02(2) -0.09(3) -0.03(3)
N3 0.028(10) 0.090(13) 0.19(2) -0.019(13) -0.021(11) 0.026(9)
N16 0.16(2) 0.22(2) 0.20(2) -0.01(2) -0.038(19) -0.054(19)
N25 0.145(18) 0.129(17) 0.15(2) -0.007(15) -0.028(15) -0.046(15)
N31 0.119(15) 0.107(15) 0.132(17) 0.011(14) -0.022(13) -0.019(13)

loop_
_atom_type_symbol
_atom_type_description
_atom_type_scat_dispersion_real
_atom_type_scat_dispersion_imag
_atom_type_scat_source
C C 0.0033 0.0016 'International Tables Vol C Tables 4.2.6.8 and 6.1.1.4'
H H 0.0000 0.0000 'International Tables Vol C Tables 4.2.6.8 and 6.1.1.4'
B B 0.0013 0.0007 'International Tables Vol C Tables 4.2.6.8 and 6.1.1.4'
N N 0.0061 0.0033 'International Tables Vol C Tables 4.2.6.8 and 6.1.1.4'
F F 0.0171 0.0103 'International Tables Vol C Tables 4.2.6.8 and 6.1.1.4'
Cu Cu 0.3201 1.2651 'International Tables Vol C Tables 4.2.6.8 and 6.1.1.4'

loop_
_geom_angle_atom_site_label_1
_geom_angle_atom_site_label_2
_geom_angle_atom_site_label_3
_geom_angle
N4 Cu1 N2 127.1(7)
N4 Cu1 N3 82.1(7)
N2 Cu1 N3 133.8(6)
N4 Cu1 N1 124.9(6)
N2 Cu1 N1 81.7(8)
N3 Cu1 N1 112.3(6)
N8 Cu2 N7 80.4(6)
N8 Cu2 N6 127.6(7)
N7 Cu2 N6 134.8(7)
N8 Cu2 N5 128.6(6)
N7 Cu2 N5 113.3(6)
N6 Cu2 N5 78.6(7)
N11 Cu3 N10 140.1(11)
N11 Cu3 N9 122.5(9)
N10 Cu3 N9 84.5(11)
N11 Cu3 N12 81.3(8)
N10 Cu3 N12 109.9(9)
N9 Cu3 N12 122.9(7)
N16 Cu4 N13 135.1(11)
N16 Cu4 N15 81.9(11)
N13 Cu4 N15 123.6(8)
N16 Cu4 N14 107.4(9)
N13 Cu4 N14 79.6(8)
N15 Cu4 N14 137.1(8)
N18 Cu5 N17 81.2(16)
N18 Cu5 N19 140.8(12)
N17 Cu5 N19 113.3(13)
N18 Cu5 N20 120.8(11)
N17 Cu5 N20 126.4(14)
N19 Cu5 N20 80.9(11)
N22 Cu6 N21 82.2(10)
N22 Cu6 N23 125.5(10)
N21 Cu6 N23 110.0(9)
N22 Cu6 N24 124.5(9)
N21 Cu6 N24 136.2(8)
N23 Cu6 N24 83.5(11)
N26 Cu7 N27 130.2(8)
N26 Cu7 N28 135.5(9)
N27 Cu7 N28 83.9(9)
N26 Cu7 N25 79.3(9)
N27 Cu7 N25 125.8(7)
N28 Cu7 N25 104.8(8)
N30 Cu8 N32 136.7(9)
N30 Cu8 N31 122.9(7)
N32 Cu8 N31 81.8(7)
N30 Cu8 N29 84.6(9)
N32 Cu8 N29 116.7(8)
N31 Cu8 N29 118.1(7)
C7 N2 C16 118.2(17)
C7 N2 Cu1 113.9(15)
C16 N2 Cu1 127.6(13)
C186 N4 C201 117.8(17)
C186 N4 Cu1 114.0(13)
C201 N4 Cu1 128.2(12)
C8 N6 C20 120.8(16)
C8 N6 Cu2 115.4(14)
C20 N6 Cu2 123.7(13)
C127 N8 C138 113.9(16)
C127 N8 Cu2 114.7(13)
C138 N8 Cu2 130.1(11)
C126 N9 C134 119(2)
C126 N9 Cu3 108.9(17)
C134 N9 Cu3 126.2(14)
C67 N11 C76 114.7(19)
C67 N11 Cu3 112.4(16)
C76 N11 Cu3 131.3(14)
C66 N13 C74 116.7(19)
C66 N13 Cu4 114.2(17)
C74 N13 Cu4 128.9(14)
C187 N15 C205 112(2)
C187 N15 Cu4 109.9(19)
C205 N15 Cu4 137.0(15)
C165 N18 C156 107(2)
C165 N18 Cu5 118(2)
C156 N18 Cu5 134(2)
C46 N20 C35 127(2)
C46 N20 Cu5 108(2)
C35 N20 Cu5 119.9(16)
C158 N22 C154 112(2)
C158 N22 Cu6 114.6(19)
C154 N22 Cu6 133.4(18)
C105 N24 C96 127(3)
C105 N24 Cu6 111(2)
C96 N24 Cu6 121.1(18)
C225 N26 C223 114(2)
C225 N26 Cu7 118.2(15)
C223 N26 Cu7 127.2(14)
C39 N27 C37 126.9(18)
C39 N27 Cu7 102.4(16)
C37 N27 Cu7 128.3(13)
C98 N29 C94 126(2)
C98 N29 Cu8 105.5(17)
C94 N29 Cu8 128.3(15)
C232 N32 C221 120(2)
C232 N32 Cu8 113.3(16)
C221 N32 Cu8 126.4(14)
C2 C1 H1A 109.5
C2 C1 H1B 109.5
H1A C1 H1B 109.5
C2 C1 H1C 109.5
H1A C1 H1C 109.5
H1B C1 H1C 109.5
C2 N1 C6 120.0
C2 N1 Cu1 128.9(11)
C6 N1 Cu1 111.0(11)
C3 C2 N1 120.0
C3 C2 C1 125.3(15)
N1 C2 C1 114.6(15)
C2 C3 C4 120.0
C2 C3 H3 120.0
C4 C3 H3 120.0
C5 C4 C3 120.0
C5 C4 H4 120.0
C3 C4 H4 120.0
C4 C5 C6 120.0
C4 C5 H5 120.0
C6 C5 H5 120.0
C5 C6 N1 120.0
C5 C6 C7 127.4(16)
N1 C6 C7 112.6(16)
N2 C7 C6 121(2)
N2 C7 H7 119.7
C6 C7 H7 119.7
N6 C8 C9 117.4(19)
N6 C8 H8 121.3
C9 C8 H8 121.3
C9 N5 C13 120.0
C9 N5 Cu2 110.8(10)
C13 N5 Cu2 129.0(10)
C10 C9 N5 120.0
C10 C9 C8 123.7(15)
N5 C9 C8 116.3(15)
C11 C10 C9 120.0
C11 C10 H10 120.0
C9 C10 H10 120.0
C10 C11 C12 120.0
C10 C11 H11 120.0
C12 C11 H11 120.0
C13 C12 C11 120.0
C13 C12 H12 120.0
C11 C12 H12 120.0
C12 C13 N5 120.0
C12 C13 C14 124.4(16)
N5 C13 C14 115.6(16)
C13 C14 H14A 109.5
C13 C14 H14B 109.5
H14A C14 H14B 109.5
C13 C14 H14C 109.5
H14A C14 H14C 109.5
H14B C14 H14C 109.5
C16 C15 C20 120.0
C16 C15 H15 120.0
C20 C15 H15 120.0
C15 C16 C17 120.0
C15 C16 N2 119.7(13)
C17 C16 N2 120.2(14)
C16 C17 C18 120.0
C16 C17 H17 120.0
C18 C17 H17 120.0
C17 C18 C19 120.0
C17 C18 C21 123.7(13)
C19 C18 C21 115.9(13)
C18 C19 C20 120.0
C18 C19 H19 120.0
C20 C19 H19 120.0
C19 C20 C15 120.0
C19 C20 N6 123.5(13)
C15 C20 N6 116.5(13)
C22 C21 C26 120.0
C22 C21 C18 121.0(13)
C26 C21 C18 118.9(13)
C23 C22 C21 120.0
C23 C22 H22 120.0
C21 C22 H22 120.0
C24 C23 C22 120.0
C24 C23 H23 120.0
C22 C23 H23 120.0
C23 C24 C25 120.0
C23 C24 C27 118.3(15)
C25 C24 C27 121.4(15)
C26 C25 C24 120.0
C26 C25 H25 120.0
C24 C25 H25 120.0
C25 C26 C21 120.0
C25 C26 H26 120.0
C21 C26 H26 120.0
C28 C27 C32 120.0
C28 C27 C24 120.4(13)
C32 C27 C24 119.1(13)
C27 C28 C29 120.0
C27 C28 H28 120.0
C29 C28 H28 120.0
C30 C29 C28 120.0
C30 C29 H29 120.0
C28 C29 H29 120.0
C29 C30 C31 120.0
C29 C30 C33 120.00(12)
C31 C30 C33 119.98(12)
C32 C31 C30 120.0
C32 C31 H31 120.0
C30 C31 H31 120.0
C31 C32 C27 120.0
C31 C32 H32 120.0
C27 C32 H32 120.0
C34 C33 C38 120.0
C34 C33 C30 119.27(16)
C38 C33 C30 119.27(17)
C35 C34 C33 120.0
C35 C34 H34 120.0
C33 C34 H34 120.0
C34 C35 C36 120.0
C34 C35 N20 118.9(14)
C36 C35 N20 120.8(14)
C37 C36 C35 120.0
C37 C36 H36 120.0
C35 C36 H36 120.0
C36 C37 C38 120.0
C36 C37 N27 123.5(12)
C38 C37 N27 116.4(12)
C37 C38 C33 120.0
C37 C38 H38 120.0
C33 C38 H38 120.0
N27 C39 C40 131(3)
N27 C39 H39 114.5
C40 C39 H39 114.5
C40 N28 C44 120.0
C40 N28 Cu7 106.9(15)
C44 N28 Cu7 130.7(15)
C41 C40 N28 120.0
C41 C40 C39 128(2)
N28 C40 C39 112(2)
C40 C41 C42 120.0
C40 C41 H41 120.0
C42 C41 H41 120.0
C43 C42 C41 120.0
C43 C42 H42 120.0
C41 C42 H42 120.0
C44 C43 C42 120.0
C44 C43 H43 120.0
C42 C43 H43 120.0
C43 C44 N28 120.0
C43 C44 C45 130(2)
N28 C44 C45 109(2)
C44 C45 H45A 109.5
C44 C45 H45B 109.5
H45A C45 H45B 109.5
C44 C45 H45C 109.5
H45A C45 H45C 109.5
H45B C45 H45C 109.5
N20 C46 C47 120(3)
N20 C46 H46 119.8
C47 C46 H46 119.8
C47 N19 C51 120.0
C47 N19 Cu5 110(2)
C51 N19 Cu5 127(2)
N19 C47 C48 120.0
N19 C47 C46 115(3)
C48 C47 C46 125(3)
C49 C48 C47 120.0
C49 C48 H48 120.0
C47 C48 H48 120.0
C48 C49 C50 120.0
C48 C49 H49 120.0
C50 C49 H49 120.0
C49 C50 C51 120.0
C49 C50 H50 120.0
C51 C50 H50 120.0
C50 C51 N19 120.0
C50 C51 C52 126(3)
N19 C51 C52 113(3)
C51 C52 H52A 109.5
C51 C52 H52B 109.5
H52A C52 H52B 109.5
C51 C52 H52C 109.5
H52A C52 H52C 109.5
H52B C52 H52C 109.5
C61 C60 H60A 109.5
C61 C60 H60B 109.5
H60A C60 H60B 109.5
C61 C60 H60C 109.5
H60A C60 H60C 109.5
H60B C60 H60C 109.5
C61 N14 C65 120.0
C61 N14 Cu4 128.3(10)
C65 N14 Cu4 111.2(10)
N14 C61 C62 120.0
N14 C61 C60 119.9(18)
C62 C61 C60 119.7(18)
C61 C62 C63 120.0
C61 C62 H62 120.0
C63 C62 H62 120.0
C64 C63 C62 120.0
C64 C63 H63 120.0
C62 C63 H63 120.0
C65 C64 C63 120.0
C65 C64 H64 120.0
C63 C64 H64 120.0
C66 C65 C64 126.6(17)
C66 C65 N14 113.4(17)
C64 C65 N14 120.0
N13 C66 C65 121(2)
N13 C66 H66 119.4
C65 C66 H66 119.4
N11 C67 C68 124(2)
N11 C67 H67 118.1
C68 C67 H67 118.1
C68 N12 C72 120.0
C68 N12 Cu3 109.4(12)
C72 N12 Cu3 130.6(12)
C69 C68 N12 120.0
C69 C68 C67 128.3(18)
N12 C68 C67 111.5(18)
C70 C69 C68 120.0
C70 C69 H69 120.0
C68 C69 H69 120.0
C69 C70 C71 120.0
C69 C70 H70 120.0
C71 C70 H70 120.0
C72 C71 C70 120.0
C72 C71 H71 120.0
C70 C71 H71 120.0
C71 C72 N12 120.0
C71 C72 C73 130(2)
N12 C72 C73 110(2)
C72 C73 H73A 109.5
C72 C73 H73B 109.5
H73A C73 H73B 109.5
C72 C73 H73C 109.5
H73A C73 H73C 109.5
H73B C73 H73C 109.5
C75 C74 C79 120.0
C75 C74 N13 116.5(14)
C79 C74 N13 123.4(14)
C76 C75 C74 120.0
C76 C75 H75 120.0
C74 C75 H75 120.0
C75 C76 C77 120.0
C75 C76 N11 115.3(14)
C77 C76 N11 124.6(14)
C78 C77 C76 120.0
C78 C77 H77 120.0
C76 C77 H77 120.0
C79 C78 C77 120.0
C79 C78 C80 120.0(13)
C77 C78 C80 120.0(13)
C78 C79 C74 120.0
C78 C79 H79 120.0
C74 C79 H79 120.0
C81 C80 C85 120.0
C81 C80 C78 118.2(15)
C85 C80 C78 121.4(15)
C80 C81 C82 120.0
C80 C81 H81 120.0
C82 C81 H81 120.0
C83 C82 C81 120.0
C83 C82 H82 120.0
C81 C82 H82 120.0
C84 C83 C82 120.0
C84 C83 C86 122.5(15)
C82 C83 C86 117.4(15)
C83 C84 C85 120.0
C83 C84 H84 120.0
C85 C84 H84 120.0
C84 C85 C80 120.0
C84 C85 H85 120.0
C80 C85 H85 120.0
C87 C86 C91 120.0
C87 C86 C83 117.2(11)
C91 C86 C83 122.6(11)
C86 C87 C88 120.0
C86 C87 H87 120.0
C88 C87 H87 120.0
C89 C88 C87 120.0
C89 C88 H88 120.0
C87 C88 H88 120.0
C88 C89 C90 120.0
C88 C89 C92 119.90(13)
C90 C89 C92 119.91(12)
C89 C90 C91 120.0
C89 C90 H90 120.0
C91 C90 H90 120.0
C90 C91 C86 120.0
C90 C91 H91 120.0
C86 C91 H91 120.0
C93 C92 C97 120.0
C93 C92 C89 119.61(14)
C97 C92 C89 119.61(15)
C94 C93 C92 120.0
C94 C93 H93 120.0
C92 C93 H93 120.0
C93 C94 C95 120.0
C93 C94 N29 114.7(12)
C95 C94 N29 125.3(12)
C96 C95 C94 120.0
C96 C95 H95 120.0
C94 C95 H95 120.0
C95 C96 C97 120.0
C95 C96 N24 118.1(15)
C97 C96 N24 121.9(15)
C96 C97 C92 120.0
C96 C97 H97 120.0
C92 C97 H97 120.0
N29 C98 C99 122(2)
N29 C98 H98 119.1
C99 C98 H98 119.1
C99 N30 C103 120.0
C99 N30 Cu8 109.2(15)
C103 N30 Cu8 130.5(15)
N30 C99 C100 120.0
N30 C99 C98 117(2)
C100 C99 C98 122(2)
C101 C100 C99 120.0
C101 C100 H100 120.0
C99 C100 H100 120.0
C100 C101 C102 120.0
C100 C101 H101 120.0
C102 C101 H101 120.0
C103 C102 C101 120.0
C103 C102 H102 120.0
C101 C102 H102 120.0
C102 C103 N30 120.0
C102 C103 C104 128(2)
N30 C103 C104 112(2)
C103 C104 H10A 109.5
C103 C104 H10B 109.5
H10A C104 H10B 109.5
C103 C104 H10C 109.5
H10A C104 H10C 109.5
H10B C104 H10C 109.5
N24 C105 C106 118(3)
N24 C105 H105 121.2
C106 C105 H105 121.2
C106 N23 C110 120.0
C106 N23 Cu6 109.0(19)
C110 N23 Cu6 130.5(19)
C107 C106 N23 120.0
C107 C106 C105 122(3)
N23 C106 C105 118(3)
C106 C107 C108 120.0
C106 C107 H107 120.0
C108 C107 H107 120.0
C109 C108 C107 120.0
C109 C108 H108 120.0
C107 C108 H108 120.0
C108 C109 C110 120.0
C108 C109 H109 120.0
C110 C109 H109 120.0
C109 C110 N23 120.0
C109 C110 C112 119(3)
N23 C110 C112 121(3)
C110 C112 H11A 109.5
C110 C112 H11B 109.5
H11A C112 H11B 109.5
C110 C112 H11C 109.5
H11A C112 H11C 109.5
H11B C112 H11C 109.5
C121 C120 H12A 109.5
C121 C120 H12B 109.5
H12A C120 H12B 109.5
C121 C120 H12C 109.5
H12A C120 H12C 109.5
H12B C120 H12C 109.5
C121 N10 C125 120.0
C121 N10 Cu3 132(2)
C125 N10 Cu3 104(2)
C122 C121 N10 120.0
C122 C121 C120 122(3)
N10 C121 C120 118(3)
C121 C122 C123 120.0
C121 C122 H122 120.0
C123 C122 H122 120.0
C124 C123 C122 120.0
C124 C123 H123 120.0
C122 C123 H123 120.0
C123 C124 C125 120.0
C123 C124 H124 120.0
C125 C124 H124 120.0
C124 C125 N10 120.0
C124 C125 C126 122(3)
N10 C125 C126 118(3)
N9 C126 C125 116(3)
N9 C126 H126 122.2
C125 C126 H126 122.2
N8 C127 C128 116.9(18)
N8 C127 H127 121.5
C128 C127 H127 121.5
C128 N7 C132 120.0
C128 N7 Cu2 110.8(9)
C132 N7 Cu2 127.5(9)
C129 C128 N7 120.0
C129 C128 C127 126.9(14)
N7 C128 C127 112.7(14)
C128 C129 C130 120.0
C128 C129 H129 120.0
C130 C129 H129 120.0
C131 C130 C129 120.0
C131 C130 H130 120.0
C129 C130 H130 120.0
C132 C131 C130 120.0
C132 C131 H131 120.0
C130 C131 H131 120.0
C131 C132 N7 120.0
C131 C132 C133 120.5(14)
N7 C132 C133 119.5(14)
C132 C133 H13A 109.5
C132 C133 H13B 109.5
H13A C133 H13B 109.5
C132 C133 H13C 109.5
H13A C133 H13C 109.5
H13B C133 H13C 109.5
C135 C134 C139 120.0
C135 C134 N9 116.0(12)
C139 C134 N9 124.0(12)
C134 C135 C136 120.0
C134 C135 H135 120.0
C136 C135 H135 120.0
C137 C136 C135 120.0
C137 C136 C140 119.00(17)
C135 C136 C140 119.01(16)
C136 C137 C138 120.0
C136 C137 H137 120.0
C138 C137 H137 120.0
C137 C138 C139 120.0
C137 C138 N8 111.4(10)
C139 C138 N8 128.6(10)
C138 C139 C134 120.0
C138 C139 H139 120.0
C134 C139 H139 120.0
C141 C140 C145 120.0
C141 C140 C136 119.98(12)
C145 C140 C136 119.99(11)
C140 C141 C142 120.0
C140 C141 H141 120.0
C142 C141 H141 120.0
C143 C142 C141 120.0
C143 C142 H142 120.0
C141 C142 H142 120.0
C144 C143 C142 120.0
C144 C143 C146 122.5(17)
C142 C143 C146 117.4(17)
C143 C144 C145 120.0
C143 C144 H144 120.0
C145 C144 H144 120.0
C144 C145 C140 120.0
C144 C145 H145 120.0
C140 C145 H145 120.0
C147 C146 C151 120.0
C147 C146 C143 124(2)
C151 C146 C143 116(2)
C146 C147 C148 120.0
C146 C147 H147 120.0
C148 C147 H147 120.0
C149 C148 C147 120.0
C149 C148 H148 120.0
C147 C148 H148 120.0
C150 C149 C148 120.0
C150 C149 C152 126(2)
C148 C149 C152 114(2)
C149 C150 C151 120.0
C149 C150 H150 120.0
C151 C150 H150 120.0
C150 C151 C146 120.0
C150 C151 H151 120.0
C146 C151 H151 120.0
C153 C152 C157 120.0
C153 C152 C149 118(2)
C157 C152 C149 121(2)
C152 C153 C154 120.0
C152 C153 H153 120.0
C154 C153 H153 120.0
C155 C154 C153 120.0
C155 C154 N22 111(2)
C153 C154 N22 128(2)
C154 C155 C156 120.0
C154 C155 H155 120.0
C156 C155 H155 120.0
C157 C156 C155 120.0
C157 C156 N18 122(2)
C155 C156 N18 117(2)
C156 C157 C152 120.0
C156 C157 H157 120.0
C152 C157 H157 120.0
N22 C158 C159 120(2)
N22 C158 H158 120.2
C159 C158 H158 120.2
C159 N21 C163 120.0
C159 N21 Cu6 111.9(14)
C163 N21 Cu6 126.0(14)
N21 C159 C160 120.0
N21 C159 C158 110(2)
C160 C159 C158 130(2)
C159 C160 C161 120.0
C159 C160 H160 120.0
C161 C160 H160 120.0
C162 C161 C160 120.0
C162 C161 H161 120.0
C160 C161 H161 120.0
C163 C162 C161 120.0
C163 C162 H162 120.0
C161 C162 H162 120.0
C162 C163 N21 120.0
C162 C163 C164 121(2)
N21 C163 C164 119(2)
C163 C164 H16A 109.5
C163 C164 H16B 109.5
H16A C164 H16B 109.5
C163 C164 H16C 109.5
H16A C164 H16C 109.5
H16B C164 H16C 109.5
N18 C165 C166 120(3)
N18 C165 H165 119.8
C166 C165 H165 119.8
C166 N17 C171 120.0
C166 N17 Cu5 116(3)
C171 N17 Cu5 123(3)
N17 C166 C167 120.0
N17 C166 C165 105(4)
C167 C166 C165 134(3)
C169 C167 C166 120.0
C169 C167 H167 120.0
C166 C167 H167 120.0
C170 C169 C167 120.0
C170 C169 H169 120.0
C167 C169 H169 120.0
C169 C170 C171 120.0
C169 C170 H170 120.0
C171 C170 H170 120.0
C170 C171 N17 120.0
C170 C171 C172 111(4)
N17 C171 C172 129(4)
C171 C172 H17A 109.5
C171 C172 H17B 109.5
H17A C172 H17B 109.5
C171 C172 H17C 109.5
H17A C172 H17C 109.5
H17B C172 H17C 109.5
C181 C180 H18A 109.5
C181 C180 H18B 109.5
H18A C180 H18B 109.5
C181 C180 H18C 109.5
H18A C180 H18C 109.5
H18B C180 H18C 109.5
C181 N3 C185 120.0
C181 N3 Cu1 129.8(9)
C185 N3 Cu1 109.2(9)
C182 C181 N3 120.0
C182 C181 C180 124.8(15)
N3 C181 C180 115.0(15)
C181 C182 C183 120.0
C181 C182 H182 120.0
C183 C182 H182 120.0
C182 C183 C184 120.0
C182 C183 H183 120.0
C184 C183 H183 120.0
C183 C184 C185 120.0
C183 C184 H184 120.0
C185 C184 H184 120.0
C184 C185 N3 120.0
C184 C185 C186 124.1(14)
N3 C185 C186 115.8(14)
N4 C186 C185 117.5(18)
N4 C186 H186 121.3
C185 C186 H186 121.3
N15 C187 C188 124(3)
N15 C187 H187 118.2
C188 C187 H187 118.2
C188 N16 C192 120.0
C188 N16 Cu4 115(2)
C192 N16 Cu4 125(2)
C189 C188 N16 120.0
C189 C188 C187 132(3)
N16 C188 C187 107(3)
C188 C189 C190 120.0
C188 C189 H189 120.0
C190 C189 H189 120.0
C191 C190 C189 120.0
C191 C190 H190 120.0
C189 C190 H190 120.0
C190 C191 C192 120.0
C190 C191 H191 120.0
C192 C191 H191 120.0
C191 C192 N16 120.0
C191 C192 C193 119(3)
N16 C192 C193 119(3)
C192 C193 H19A 109.5
C192 C193 H19B 109.5
H19A C193 H19B 109.5
C192 C193 H19C 109.5
H19A C193 H19C 109.5
H19B C193 H19C 109.5
C201 C200 C205 120.0
C201 C200 H200 120.0
C205 C200 H200 120.0
C202 C201 C200 120.0
C202 C201 N4 113.8(10)
C200 C201 N4 126.2(10)
C201 C202 C203 120.0
C201 C202 H202 120.0
C203 C202 H202 120.0
C204 C203 C202 120.0
C204 C203 C206 119.95(12)
C202 C203 C206 119.90(12)
C203 C204 C205 120.0
C203 C204 H204 120.0
C205 C204 H204 120.0
C204 C205 C200 120.0
C204 C205 N15 113.1(11)
C200 C205 N15 126.7(11)
C207 C206 C211 120.0
C207 C206 C203 119.82(13)
C211 C206 C203 119.86(13)
C208 C207 C206 120.0
C208 C207 H207 120.0
C206 C207 H207 120.0
C207 C208 C209 120.0
C207 C208 H208 120.0
C209 C208 H208 120.0
C210 C209 C208 120.0
C210 C209 C212 124.3(10)
C208 C209 C212 115.6(10)
C211 C210 C209 120.0
C211 C210 H210 120.0
C209 C210 H210 120.0
C210 C211 C206 120.0
C210 C211 H211 120.0
C206 C211 H211 120.0
C214 C212 C218 120.0
C214 C212 C209 123.5(12)
C218 C212 C209 116.4(12)
C212 C214 C215 120.0
C212 C214 H214 120.0
C215 C214 H214 120.0
C216 C215 C214 120.0
C216 C215 H215 120.0
C214 C215 H215 120.0
C217 C216 C215 120.0
C217 C216 C219 121.5(12)
C215 C216 C219 118.5(12)
C216 C217 C218 120.0
C216 C217 H217 120.0
C218 C217 H217 120.0
C217 C218 C212 120.0
C217 C218 H218 120.0
C212 C218 H218 120.0
C220 C219 C224 120.0
C220 C219 C216 118.6(13)
C224 C219 C216 121.1(13)
C221 C220 C219 120.0
C221 C220 H220 120.0
C219 C220 H220 120.0
C220 C221 C222 120.0
C220 C221 N32 125.1(15)
C222 C221 N32 114.8(15)
C223 C222 C221 120.0
C223 C222 H222 120.0
C221 C222 H222 120.0
C222 C223 C224 120.0
C222 C223 N26 116.0(14)
C224 C223 N26 124.0(14)
C223 C224 C219 120.0
C223 C224 H224 120.0
C219 C224 H224 120.0
N26 C225 C226 116(2)
N26 C225 H225 122.2
C226 C225 H225 122.2
C226 N25 C230 120.0
C226 N25 Cu7 109.7(15)
C230 N25 Cu7 126.8(15)
C227 C226 N25 120.0
C227 C226 C225 124(2)
N25 C226 C225 116(2)
C226 C227 C228 120.0
C226 C227 H227 120.0
C228 C227 H227 120.0
C229 C228 C227 120.0
C229 C228 H228 120.0
C227 C228 H228 120.0
C230 C229 C228 120.0
C230 C229 H229 120.0
C228 C229 H229 120.0
C229 C230 N25 120.0
C229 C230 C231 119(2)
N25 C230 C231 121(2)
C230 C231 H23A 109.5
C230 C231 H23B 109.5
H23A C231 H23B 109.5
C230 C231 H23C 109.5
H23A C231 H23C 109.5
H23B C231 H23C 109.5
N32 C232 C233 121(2)
N32 C232 H232 119.6
C233 C232 H232 119.6
C233 N31 C237 120.0
C233 N31 Cu8 109.6(10)
C237 N31 Cu8 129.5(10)
N31 C233 C234 120.0
N31 C233 C232 113.2(17)
C234 C233 C232 126.7(17)
C235 C234 C233 120.0
C235 C234 H234 120.0
C233 C234 H234 120.0
C234 C235 C236 120.0
C234 C235 H235 120.0
C236 C235 H235 120.0
C237 C236 C235 120.0
C237 C236 H236 120.0
C235 C236 H236 120.0
C236 C237 N31 120.0
C236 C237 C238 127.7(17)
N31 C237 C238 112.0(17)
C237 C238 H23D 109.5
C237 C238 H23E 109.5
H23D C238 H23E 109.5
C237 C238 H23F 109.5
H23D C238 H23F 109.5
H23E C238 H23F 109.5
F2 B1 F3 107(3)
F2 B1 F4 106(3)
F3 B1 F4 120(3)
F4 B1 F3' 81(3)
F4 B1 F2' 142(3)
F3' B1 F2' 93(3)
F2 B1 F1 106(3)
F3 B1 F1 111(3)
F4 B1 F1 106(2)
F3' B1 F1 97(3)
F2' B1 F1 112(3)
F7 B2 F6 108(3)
F7 B2 F8 107(2)
F6 B2 F8 111(3)
F7 B2 F5 109(3)
F6 B2 F5 110(2)
F8 B2 F5 112(3)
F12 B3 F11 109.5
F12 B3 F9 109.5
F11 B3 F9 109.5
F12 B3 F10 109.5
F11 B3 F10 109.5
F9 B3 F10 109.5
F13 B4 F16 109.5
F13 B4 F14 109.5
F16 B4 F14 109.5
F13 B4 F15 109.5
F16 B4 F15 109.5
F14 B4 F15 109.5

loop_
_geom_bond_atom_site_label_1
_geom_bond_atom_site_label_2
_geom_bond_distance
Cu1 N4 1.999(19)
Cu1 N2 2.005(18)
Cu1 N3 2.047(11)
Cu1 N1 2.097(12)
Cu2 N8 2.012(17)
Cu2 N7 2.019(11)
Cu2 N6 2.062(17)
Cu2 N5 2.104(12)
Cu3 N11 1.97(2)
Cu3 N10 2.00(2)
Cu3 N9 2.01(2)
Cu3 N12 2.130(14)
Cu4 N16 1.97(2)
Cu4 N13 1.977(18)
Cu4 N15 1.99(2)
Cu4 N14 2.077(14)
Cu5 N18 1.79(2)
Cu5 N17 1.98(2)
Cu5 N19 2.073(19)
Cu5 N20 2.13(3)
Cu6 N22 1.91(2)
Cu6 N21 2.016(15)
Cu6 N23 2.018(18)
Cu6 N24 2.07(3)
Cu7 N26 1.97(2)
Cu7 N27 2.073(17)
Cu7 N28 2.111(16)
Cu7 N25 2.119(16)
Cu8 N30 1.970(16)
Cu8 N32 2.01(2)
Cu8 N31 2.053(12)
Cu8 N29 2.14(2)
N2 C7 1.274(19)
N2 C16 1.448(17)
N4 C186 1.295(18)
N4 C201 1.428(15)
N6 C8 1.281(18)
N6 C20 1.430(16)
N8 C127 1.265(18)
N8 C138 1.439(15)
N9 C126 1.28(2)
N9 C134 1.406(17)
N11 C67 1.253(19)
N11 C76 1.413(17)
N13 C66 1.30(2)
N13 C74 1.427(17)
N15 C187 1.28(2)
N15 C205 1.438(18)
N18 C165 1.29(2)
N18 C156 1.469(19)
N20 C46 1.32(2)
N20 C35 1.41(2)
N22 C158 1.29(2)
N22 C154 1.42(2)
N24 C105 1.28(2)
N24 C96 1.41(2)
N26 C225 1.31(2)
N26 C223 1.423(18)
N27 C39 1.28(2)
N27 C37 1.411(17)
N29 C98 1.30(2)
N29 C94 1.411(19)
N32 C232 1.24(3)
N32 C221 1.445(17)
C1 C2 1.493(18)
C1 H1A 0.9800
C1 H1B 0.9800
C1 H1C 0.9800
N1 C2 1.3900
N1 C6 1.3900
C2 C3 1.3900
C3 C4 1.3900
C3 H3 0.9500
C4 C5 1.3900
C4 H4 0.9500
C5 C6 1.3900
C5 H5 0.9500
C6 C7 1.493(19)
C7 H7 0.9500
C8 C9 1.432(18)
C8 H8 0.9500
N5 C9 1.3900
N5 C13 1.3900
C9 C10 1.3900
C10 C11 1.3900
C10 H10 0.9500
C11 C12 1.3900
C11 H11 0.9500
C12 C13 1.3900
C12 H12 0.9500
C13 C14 1.54(2)
C14 H14A 0.9800
C14 H14B 0.9800
C14 H14C 0.9800
C15 C16 1.3900
C15 C20 1.3900
C15 H15 0.9500
C16 C17 1.3900
C17 C18 1.3900
C17 H17 0.9500
C18 C19 1.3900
C18 C21 1.543(16)
C19 C20 1.3900
C19 H19 0.9500
C21 C22 1.3900
C21 C26 1.3900
C22 C23 1.3900
C22 H22 0.9500
C23 C24 1.3900
C23 H23 0.9500
C24 C25 1.3900
C24 C27 1.556(19)
C25 C26 1.3900
C25 H25 0.9500
C26 H26 0.9500
C27 C28 1.3900
C27 C32 1.3900
C28 C29 1.3900
C28 H28 0.9500
C29 C30 1.3900
C29 H29 0.9500
C30 C31 1.3900
C30 C33 1.502(18)
C31 C32 1.3900
C31 H31 0.9500
C32 H32 0.9500
C33 C34 1.3900
C33 C38 1.3900
C34 C35 1.3900
C34 H34 0.9500
C35 C36 1.3900
C36 C37 1.3900
C36 H36 0.9500
C37 C38 1.3900
C38 H38 0.9500
C39 C40 1.42(2)
C39 H39 0.9500
N28 C40 1.3900
N28 C44 1.3900
C40 C41 1.3900
C41 C42 1.3900
C41 H41 0.9500
C42 C43 1.3900
C42 H42 0.9500
C43 C44 1.3900
C43 H43 0.9500
C44 C45 1.50(2)
C45 H45A 0.9800
C45 H45B 0.9800
C45 H45C 0.9800
C46 C47 1.48(2)
C46 H46 0.9500
N19 C47 1.3900
N19 C51 1.3900
C47 C48 1.3900
C48 C49 1.3900
C48 H48 0.9500
C49 C50 1.3900
C49 H49 0.9500
C50 C51 1.3900
C50 H50 0.9500
C51 C52 1.57(2)
C52 H52A 0.9800
C52 H52B 0.9800
C52 H52C 0.9800
C60 C61 1.52(2)
C60 H60A 0.9800
C60 H60B 0.9800
C60 H60C 0.9800
N14 C61 1.3900
N14 C65 1.3900
C61 C62 1.3900
C62 C63 1.3900
C62 H62 0.9500
C63 C64 1.3900
C63 H63 0.9500
C64 C65 1.3900
C64 H64 0.9500
C65 C66 1.37(3)
C66 H66 0.9500
C67 C68 1.443(19)
C67 H67 0.9500
N12 C68 1.3900
N12 C72 1.3900
C68 C69 1.3900
C69 C70 1.3900
C69 H69 0.9500
C70 C71 1.3900
C70 H70 0.9500
C71 C72 1.3900
C71 H71 0.9500
C72 C73 1.57(2)
C73 H73A 0.9800
C73 H73B 0.9800
C73 H73C 0.9800
C74 C75 1.3900
C74 C79 1.3900
C75 C76 1.3900
C75 H75 0.9500
C76 C77 1.3900
C77 C78 1.3900
C77 H77 0.9500
C78 C79 1.3900
C78 C80 1.514(16)
C79 H79 0.9500
C80 C81 1.3900
C80 C85 1.3900
C81 C82 1.3900
C81 H81 0.9500
C82 C83 1.3900
C82 H82 0.9500
C83 C84 1.3900
C83 C86 1.585(17)
C84 C85 1.3900
C84 H84 0.9500
C85 H85 0.9500
C86 C87 1.3900
C86 C91 1.3900
C87 C88 1.3900
C87 H87 0.9500
C88 C89 1.3900
C88 H88 0.9500
C89 C90 1.3900
C89 C92 1.474(16)
C90 C91 1.3900
C90 H90 0.9500
C91 H91 0.9500
C92 C93 1.3900
C92 C97 1.3900
C93 C94 1.3900
C93 H93 0.9500
C94 C95 1.3900
C95 C96 1.3900
C95 H95 0.9500
C96 C97 1.3900
C97 H97 0.9500
C98 C99 1.44(2)
C98 H98 0.9500
N30 C99 1.3900
N30 C103 1.3900
C99 C100 1.3900
C100 C101 1.3900
C100 H100 0.9500
C101 C102 1.3900
C101 H101 0.9500
C102 C103 1.3900
C102 H102 0.9500
C103 C104 1.58(2)
C104 H10A 0.9800
C104 H10B 0.9800
C104 H10C 0.9800
C105 C106 1.49(2)
C105 H105 0.9500
N23 C106 1.3900
N23 C110 1.3900
C106 C107 1.3900
C107 C108 1.3900
C107 H107 0.9500
C108 C109 1.3900
C108 H108 0.9500
C109 C110 1.3900
C109 H109 0.9500
C110 C112 1.52(2)
C112 H11A 0.9800
C112 H11B 0.9800
C112 H11C 0.9800
C120 C121 1.53(2)
C120 H12A 0.9800
C120 H12B 0.9800
C120 H12C 0.9800
N10 C121 1.3900
N10 C125 1.3900
C121 C122 1.3900
C122 C123 1.3900
C122 H122 0.9500
C123 C124 1.3900
C123 H123 0.9500
C124 C125 1.3900
C124 H124 0.9500
C125 C126 1.49(2)
C126 H126 0.9500
C127 C128 1.479(18)
C127 H127 0.9500
N7 C128 1.3900
N7 C132 1.3900
C128 C129 1.3900
C129 C130 1.3900
C129 H129 0.9500
C130 C131 1.3900
C130 H130 0.9500
C131 C132 1.3900
C131 H131 0.9500
C132 C133 1.502(19)
C133 H13A 0.9800
C133 H13B 0.9800
C133 H13C 0.9800
C134 C135 1.3900
C134 C139 1.3900
C135 C136 1.3900
C135 H135 0.9500
C136 C137 1.3900
C136 C140 1.540(18)
C137 C138 1.3900
C137 H137 0.9500
C138 C139 1.3900
C139 H139 0.9500
C140 C141 1.3900
C140 C145 1.3900
C141 C142 1.3900
C141 H141 0.9500
C142 C143 1.3900
C142 H142 0.9500
C143 C144 1.3900
C143 C146 1.52(2)
C144 C145 1.3900
C144 H144 0.9500
C145 H145 0.9500
C146 C147 1.3900
C146 C151 1.3900
C147 C148 1.3900
C147 H147 0.9500
C148 C149 1.3900
C148 H148 0.9500
C149 C150 1.3900
C149 C152 1.63(2)
C150 C151 1.3900
C150 H150 0.9500
C151 H151 0.9500
C152 C153 1.3900
C152 C157 1.3900
C153 C154 1.3900
C153 H153 0.9500
C154 C155 1.3900
C155 C156 1.3900
C155 H155 0.9500
C156 C157 1.3900
C157 H157 0.9500
C158 C159 1.44(2)
C158 H158 0.9500
N21 C159 1.3900
N21 C163 1.3900
C159 C160 1.3900
C160 C161 1.3900
C160 H160 0.9500
C161 C162 1.3900
C161 H161 0.9500
C162 C163 1.3900
C162 H162 0.9500
C163 C164 1.56(2)
C164 H16A 0.9800
C164 H16B 0.9800
C164 H16C 0.9800
C165 C166 1.43(2)
C165 H165 0.9500
N17 C166 1.3900
N17 C171 1.3900
C166 C167 1.3900
C167 C169 1.3900
C167 H167 0.9500
C169 C170 1.3900
C169 H169 0.9500
C170 C171 1.3900
C170 H170 0.9500
C171 C172 1.53(3)
C172 H17A 0.9800
C172 H17B 0.9800
C172 H17C 0.9800
C180 C181 1.463(18)
C180 H18A 0.9800
C180 H18B 0.9800
C180 H18C 0.9800
N3 C181 1.3900
N3 C185 1.3900
C181 C182 1.3900
C182 C183 1.3900
C182 H182 0.9500
C183 C184 1.3900
C183 H183 0.9500
C184 C185 1.3900
C184 H184 0.9500
C185 C186 1.443(18)
C186 H186 0.9500
C187 C188 1.44(2)
C187 H187 0.9500
N16 C188 1.3900
N16 C192 1.3900
C188 C189 1.3900
C189 C190 1.3900
C189 H189 0.9500
C190 C191 1.3900
C190 H190 0.9500
C191 C192 1.3900
C191 H191 0.9500
C192 C193 1.54(2)
C193 H19A 0.9800
C193 H19B 0.9800
C193 H19C 0.9800
C200 C201 1.3900
C200 C205 1.3900
C200 H200 0.9500
C201 C202 1.3900
C202 C203 1.3900
C202 H202 0.9500
C203 C204 1.3900
C203 C206 1.517(15)
C204 C205 1.3900
C204 H204 0.9500
C206 C207 1.3900
C206 C211 1.3900
C207 C208 1.3900
C207 H207 0.9500
C208 C209 1.3900
C208 H208 0.9500
C209 C210 1.3900
C209 C212 1.577(15)
C210 C211 1.3900
C210 H210 0.9500
C211 H211 0.9500
C212 C214 1.3900
C212 C218 1.3900
C214 C215 1.3900
C214 H214 0.9500
C215 C216 1.3900
C215 H215 0.9500
C216 C217 1.3900
C216 C219 1.538(15)
C217 C218 1.3900
C217 H217 0.9500
C218 H218 0.9500
C219 C220 1.3900
C219 C224 1.3900
C220 C221 1.3900
C220 H220 0.9500
C221 C222 1.3900
C222 C223 1.3900
C222 H222 0.9500
C223 C224 1.3900
C224 H224 0.9500
C225 C226 1.43(2)
C225 H225 0.9500
N25 C226 1.3900
N25 C230 1.3900
C226 C227 1.3900
C227 C228 1.3900
C227 H227 0.9500
C228 C229 1.3900
C228 H228 0.9500
C229 C230 1.3900
C229 H229 0.9500
C230 C231 1.55(2)
C231 H23A 0.9800
C231 H23B 0.9800
C231 H23C 0.9800
C232 C233 1.46(2)
C232 H232 0.9500
N31 C233 1.3900
N31 C237 1.3900
C233 C234 1.3900
C234 C235 1.3900
C234 H234 0.9500
C235 C236 1.3900
C235 H235 0.9500
C236 C237 1.3900
C236 H236 0.9500
C237 C238 1.53(2)
C238 H23D 0.9800
C238 H23E 0.9800
C238 H23F 0.9800
B1 F2 1.37(2)
B1 F3 1.38(2)
B1 F4 1.39(2)
B1 F3' 1.39(3)
B1 F2' 1.40(3)
B1 F1 1.41(3)
B2 F7 1.36(3)
B2 F6 1.36(2)
B2 F8 1.37(2)
B2 F5 1.39(2)
B3 F12 1.4022
B3 F11 1.4022
B3 F9 1.4024
B3 F10 1.4024
B4 F13 1.4022
B4 F16 1.4022
B4 F14 1.4024
B4 F15 1.4024

loop_
_geom_torsion_atom_site_label_1
_geom_torsion_atom_site_label_2
_geom_torsion_atom_site_label_3
_geom_torsion_atom_site_label_4
_geom_torsion
N17 Cu5 N18 C165 -1(2)
N19 Cu5 N18 C165 116(3)
N20 Cu5 N18 C165 -128(2)
N17 Cu5 N18 C156 -169(3)
N19 Cu5 N18 C156 -52(4)
N20 Cu5 N18 C156 64(3)
C6 N1 C2 C3 0.0
Cu1 N1 C2 C3 176.2(10)
C6 N1 C2 C1 -176.6(14)
Cu1 N1 C2 C1 -0.4(14)
N1 C2 C3 C4 0.0
C1 C2 C3 C4 176.2(16)
C2 C3 C4 C5 0.0
C3 C4 C5 C6 0.0
C4 C5 C6 N1 0.0
C4 C5 C6 C7 -178.6(17)
C2 N1 C6 C5 0.0
Cu1 N1 C6 C5 -176.8(8)
C2 N1 C6 C7 178.8(15)
Cu1 N1 C6 C7 2.0(13)
C16 N2 C7 C6 -177.4(16)
Cu1 N2 C7 C6 -4(3)
C5 C6 C7 N2 179.8(15)
N1 C6 C7 N2 1(2)
C20 N6 C8 C9 -170.2(15)
Cu2 N6 C8 C9 12(2)
C13 N5 C9 C10 0.0
Cu2 N5 C9 C10 174.6(8)
C13 N5 C9 C8 179.4(14)
Cu2 N5 C9 C8 -6.0(13)
N6 C8 C9 C10 175.8(14)
N6 C8 C9 N5 -4(2)
N5 C9 C10 C11 0.0
C8 C9 C10 C11 -179.4(15)
C9 C10 C11 C12 0.0
C10 C11 C12 C13 0.0
C11 C12 C13 N5 0.0
C11 C12 C13 C14 179.6(18)
C9 N5 C13 C12 0.0
Cu2 N5 C13 C12 -173.5(10)
C9 N5 C13 C14 -179.6(16)
Cu2 N5 C13 C14 6.9(17)
C20 C15 C16 C17 0.0
C20 C15 C16 N2 177.8(15)
C7 N2 C16 C15 145.7(16)
Cu1 N2 C16 C15 -26.9(19)
C7 N2 C16 C17 -36(2)
Cu1 N2 C16 C17 150.8(10)
C15 C16 C17 C18 0.0
N2 C16 C17 C18 -177.8(15)
C16 C17 C18 C19 0.0
C16 C17 C18 C21 172.0(14)
C17 C18 C19 C20 0.0
C21 C18 C19 C20 -172.6(13)
C18 C19 C20 C15 0.0
C18 C19 C20 N6 -178.9(15)
C16 C15 C20 C19 0.0
C16 C15 C20 N6 179.0(14)
C8 N6 C20 C19 27(2)
Cu2 N6 C20 C19 -154.9(9)
C8 N6 C20 C15 -151.8(16)
Cu2 N6 C20 C15 26.1(18)
C17 C18 C21 C22 161.8(9)
C19 C18 C21 C22 -26.0(15)
C17 C18 C21 C26 -22.0(15)
C19 C18 C21 C26 150.3(9)
C26 C21 C22 C23 0.0
C18 C21 C22 C23 176.2(14)
C21 C22 C23 C24 0.0
C22 C23 C24 C25 0.0
C22 C23 C24 C27 -173.8(14)
C23 C24 C25 C26 0.0
C27 C24 C25 C26 173.6(14)
C24 C25 C26 C21 0.0
C22 C21 C26 C25 0.0
C18 C21 C26 C25 -176.3(13)
C23 C24 C27 C28 167.4(10)
C25 C24 C27 C28 -6.4(17)
C23 C24 C27 C32 -20.9(15)
C25 C24 C27 C32 165.4(10)
C32 C27 C28 C29 0.0
C24 C27 C28 C29 171.7(14)
C27 C28 C29 C30 0.0
C28 C29 C30 C31 0.0
C28 C29 C30 C33 178.7(11)
C29 C30 C31 C32 0.0
C33 C30 C31 C32 -178.7(11)
C30 C31 C32 C27 0.0
C28 C27 C32 C31 0.0
C24 C27 C32 C31 -171.8(14)
C29 C30 C33 C34 -142.3(10)
C31 C30 C33 C34 36.4(13)
C29 C30 C33 C38 51.5(13)
C31 C30 C33 C38 -129.9(10)
C38 C33 C34 C35 0.0
C30 C33 C34 C35 -166.1(11)
C33 C34 C35 C36 0.0
C33 C34 C35 N20 -175(2)
C46 N20 C35 C34 180(3)
Cu5 N20 C35 C34 -29(3)
C46 N20 C35 C36 5(4)
Cu5 N20 C35 C36 156.5(11)
C34 C35 C36 C37 0.0
N20 C35 C36 C37 174(2)
C35 C36 C37 C38 0.0
C35 C36 C37 N27 -179.1(16)
C39 N27 C37 C36 -9(2)
Cu7 N27 C37 C36 -168.8(10)
C39 N27 C37 C38 171.5(12)
Cu7 N27 C37 C38 12.2(19)
C36 C37 C38 C33 0.0
N27 C37 C38 C33 179.1(15)
C34 C33 C38 C37 0.0
C30 C33 C38 C37 166.1(11)
C37 N27 C39 C40 -177.9(18)
Cu7 N27 C39 C40 -14.4(17)
C44 N28 C40 C41 0.0
Cu7 N28 C40 C41 -164.4(9)
C44 N28 C40 C39 177.8(13)
Cu7 N28 C40 C39 13.3(11)
N27 C39 C40 C41 178.4(8)
N27 C39 C40 N28 0.8(18)
N28 C40 C41 C42 0.0
C39 C40 C41 C42 -177.4(15)
C40 C41 C42 C43 0.0
C41 C42 C43 C44 0.0
C42 C43 C44 N28 0.0
C42 C43 C44 C45 169(3)
C40 N28 C44 C43 0.0
Cu7 N28 C44 C43 160.2(12)
C40 N28 C44 C45 -171(2)
Cu7 N28 C44 C45 -11(2)
C35 N20 C46 C47 169(3)
Cu5 N20 C46 C47 15(4)
C51 N19 C47 C48 0.0
Cu5 N19 C47 C48 162.8(15)
C51 N19 C47 C46 179(3)
Cu5 N19 C47 C46 -19(2)
N20 C46 C47 N19 2(4)
N20 C46 C47 C48 -180(3)
N19 C47 C48 C49 0.0
C46 C47 C48 C49 -178(3)
C47 C48 C49 C50 0.0
C48 C49 C50 C51 0.0
C49 C50 C51 N19 0.0
C49 C50 C51 C52 -170(3)
C47 N19 C51 C50 0.0
Cu5 N19 C51 C50 -159.5(18)
C47 N19 C51 C52 171(2)
Cu5 N19 C51 C52 12(2)
C65 N14 C61 C62 0.0
Cu4 N14 C61 C62 -171.1(12)
C65 N14 C61 C60 173(2)
Cu4 N14 C61 C60 1(2)
N14 C61 C62 C63 0.0
C60 C61 C62 C63 -173(2)
C61 C62 C63 C64 0.0
C62 C63 C64 C65 0.0
C63 C64 C65 C66 179(2)
C63 C64 C65 N14 0.0
C61 N14 C65 C66 -179.4(18)
Cu4 N14 C65 C66 -6.9(16)
C61 N14 C65 C64 0.0
Cu4 N14 C65 C64 172.5(10)
C74 N13 C66 C65 -177.3(18)
Cu4 N13 C66 C65 0(3)
C64 C65 C66 N13 -174.3(18)
N14 C65 C66 N13 5(3)
C76 N11 C67 C68 177.2(18)
Cu3 N11 C67 C68 -16(3)
C72 N12 C68 C69 0.0
Cu3 N12 C68 C69 -179.4(9)
C72 N12 C68 C67 174.9(16)
Cu3 N12 C68 C67 -4.5(14)
N11 C67 C68 C69 -171.5(19)
N11 C67 C68 N12 14(3)
N12 C68 C69 C70 0.0
C67 C68 C69 C70 -174.0(19)
C68 C69 C70 C71 0.0
C69 C70 C71 C72 0.0
C70 C71 C72 N12 0.0
C70 C71 C72 C73 -172(2)
C68 N12 C72 C71 0.0
Cu3 N12 C72 C71 179.3(11)
C68 N12 C72 C73 173.1(19)
Cu3 N12 C72 C73 -7.6(19)
C66 N13 C74 C75 -146.5(18)
Cu4 N13 C74 C75 37(2)
C66 N13 C74 C79 35(3)
Cu4 N13 C74 C79 -141.7(13)
C79 C74 C75 C76 0.0
N13 C74 C75 C76 -178.8(15)
C74 C75 C76 C77 0.0
C74 C75 C76 N11 177.1(15)
C67 N11 C76 C75 139.6(18)
Cu3 N11 C76 C75 -24(2)
C67 N11 C76 C77 -43(3)
Cu3 N11 C76 C77 152.8(13)
C75 C76 C77 C78 0.0
N11 C76 C77 C78 -176.8(16)
C76 C77 C78 C79 0.0
C76 C77 C78 C80 -178.8(14)
C77 C78 C79 C74 0.0
C80 C78 C79 C74 178.8(14)
C75 C74 C79 C78 0.0
N13 C74 C79 C78 178.7(16)
C79 C78 C80 C81 159.8(9)
C77 C78 C80 C81 -21.4(14)
C79 C78 C80 C85 -13.0(16)
C77 C78 C80 C85 165.8(9)
C85 C80 C81 C82 0.0
C78 C80 C81 C82 -172.9(15)
C80 C81 C82 C83 0.0
C81 C82 C83 C84 0.0
C81 C82 C83 C86 176.1(14)
C82 C83 C84 C85 0.0
C86 C83 C84 C85 -175.9(15)
C83 C84 C85 C80 0.0
C81 C80 C85 C84 0.0
C78 C80 C85 C84 172.7(15)
C84 C83 C86 C87 -20.3(15)
C82 C83 C86 C87 163.7(9)
C84 C83 C86 C91 163.5(9)
C82 C83 C86 C91 -12.5(15)
C91 C86 C87 C88 0.0
C83 C86 C87 C88 -176.2(13)
C86 C87 C88 C89 0.0
C87 C88 C89 C90 0.0
C87 C88 C89 C92 174.9(10)
C88 C89 C90 C91 0.0
C92 C89 C90 C91 -174.9(10)
C89 C90 C91 C86 0.0
C87 C86 C91 C90 0.0
C83 C86 C91 C90 176.0(13)
C88 C89 C92 C93 40.2(12)
C90 C89 C92 C93 -144.9(9)
C88 C89 C92 C97 -129.7(9)
C90 C89 C92 C97 45.2(12)
C97 C92 C93 C94 0.0
C89 C92 C93 C94 -169.9(11)
C92 C93 C94 C95 0.0
C92 C93 C94 N29 -178.0(16)
C98 N29 C94 C93 155(2)
Cu8 N29 C94 C93 -27(2)
C98 N29 C94 C95 -23(3)
Cu8 N29 C94 C95 154.7(11)
C93 C94 C95 C96 0.0
N29 C94 C95 C96 177.8(18)
C94 C95 C96 C97 0.0
C94 C95 C96 N24 -179.3(18)
C105 N24 C96 C95 16(2)
Cu6 N24 C96 C95 -158.2(10)
C105 N24 C96 C97 -163.1(13)
Cu6 N24 C96 C97 22(2)
C95 C96 C97 C92 0.0
N24 C96 C97 C92 179.3(19)
C93 C92 C97 C96 0.0
C89 C92 C97 C96 169.9(11)
C94 N29 C98 C99 -179.2(19)
Cu8 N29 C98 C99 3(3)
C103 N30 C99 C100 0.0
Cu8 N30 C99 C100 174.5(10)
C103 N30 C99 C98 171.9(19)
Cu8 N30 C99 C98 -13.6(18)
N29 C98 C99 N30 7(3)
N29 C98 C99 C100 179.0(19)
N30 C99 C100 C101 0.0
C98 C99 C100 C101 -172(2)
C99 C100 C101 C102 0.0
C100 C101 C102 C103 0.0
C101 C102 C103 N30 0.0
C101 C102 C103 C104 179(2)
C99 N30 C103 C102 0.0
Cu8 N30 C103 C102 -173.1(13)
C99 N30 C103 C104 -179(2)
Cu8 N30 C103 C104 7(2)
C96 N24 C105 C106 179(2)
Cu6 N24 C105 C106 -5.8(17)
C110 N23 C106 C107 0.0
Cu6 N23 C106 C107 -173.2(11)
C110 N23 C106 C105 -179.7(16)
Cu6 N23 C106 C105 7.1(13)
N24 C105 C106 C107 179.4(7)
N24 C105 C106 N23 -0.9(17)
N23 C106 C107 C108 0.0
C105 C106 C107 C108 179.7(16)
C106 C107 C108 C109 0.0
C107 C108 C109 C110 0.0
C108 C109 C110 N23 0.0
C108 C109 C110 C112 175(2)
C106 N23 C110 C109 0.0
Cu6 N23 C110 C109 171.6(13)
C106 N23 C110 C112 -175(2)
Cu6 N23 C110 C112 -4(2)
C125 N10 C121 C122 0.0
Cu3 N10 C121 C122 151.7(17)
C125 N10 C121 C120 -173(3)
Cu3 N10 C121 C120 -22(3)
N10 C121 C122 C123 0.0
C120 C121 C122 C123 173(3)
C121 C122 C123 C124 0.0
C122 C123 C124 C125 0.0
C123 C124 C125 N10 0.0
C123 C124 C125 C126 178.9(17)
C121 N10 C125 C124 0.0
Cu3 N10 C125 C124 -158.7(13)
C121 N10 C125 C126 -179.0(17)
Cu3 N10 C125 C126 22.3(14)
C134 N9 C126 C125 -174.6(18)
Cu3 N9 C126 C125 -20.3(18)
C124 C125 C126 N9 179.3(7)
N10 C125 C126 N9 -1.8(17)
C138 N8 C127 C128 174.5(14)
Cu2 N8 C127 C128 6(2)
C132 N7 C128 C129 0.0
Cu2 N7 C128 C129 166.0(8)
C132 N7 C128 C127 172.9(13)
Cu2 N7 C128 C127 -21.1(12)
N8 C127 C128 C129 -177.2(14)
N8 C127 C128 N7 11(2)
N7 C128 C129 C130 0.0
C127 C128 C129 C130 -171.8(16)
C128 C129 C130 C131 0.0
C129 C130 C131 C132 0.0
C130 C131 C132 N7 0.0
C130 C131 C132 C133 179.7(15)
C128 N7 C132 C131 0.0
Cu2 N7 C132 C131 -163.5(10)
C128 N7 C132 C133 -179.7(15)
Cu2 N7 C132 C133 16.9(15)
C126 N9 C134 C135 179.8(12)
Cu3 N9 C134 C135 30.4(19)
C126 N9 C134 C139 -1(2)
Cu3 N9 C134 C139 -150.7(11)
C139 C134 C135 C136 0.0
N9 C134 C135 C136 179.0(14)
C134 C135 C136 C137 0.0
C134 C135 C136 C140 163.8(10)
C135 C136 C137 C138 0.0
C140 C136 C137 C138 -163.8(10)
C136 C137 C138 C139 0.0
C136 C137 C138 N8 -178.9(12)
C127 N8 C138 C137 169.7(14)
Cu2 N8 C138 C137 -23.9(17)
C127 N8 C138 C139 -9(2)
Cu2 N8 C138 C139 157.3(10)
C137 C138 C139 C134 0.0
N8 C138 C139 C134 178.7(15)
C135 C134 C139 C138 0.0
N9 C134 C139 C138 -178.9(15)
C137 C136 C140 C141 126.4(10)
C135 C136 C140 C141 -37.5(12)
C137 C136 C140 C145 -51.8(13)
C135 C136 C140 C145 144.2(10)
C145 C140 C141 C142 0.0
C136 C140 C141 C142 -178.2(12)
C140 C141 C142 C143 0.0
C141 C142 C143 C144 0.0
C141 C142 C143 C146 176.7(18)
C142 C143 C144 C145 0.0
C146 C143 C144 C145 -176.6(19)
C143 C144 C145 C140 0.0
C141 C140 C145 C144 0.0
C136 C140 C145 C144 178.2(12)
C144 C143 C146 C147 171.4(12)
C142 C143 C146 C147 -5(2)
C144 C143 C146 C151 -2(2)
C142 C143 C146 C151 -178.4(12)
C151 C146 C147 C148 0.0
C143 C146 C147 C148 -173(2)
C146 C147 C148 C149 0.0
C147 C148 C149 C150 0.0
C147 C148 C149 C152 -177.4(19)
C148 C149 C150 C151 0.0
C152 C149 C150 C151 177(2)
C149 C150 C151 C146 0.0
C147 C146 C151 C150 0.0
C143 C146 C151 C150 173(2)
C150 C149 C152 C153 -139.7(15)
C148 C149 C152 C153 37.6(19)
C150 C149 C152 C157 34(2)
C148 C149 C152 C157 -148.7(13)
C157 C152 C153 C154 0.0
C149 C152 C153 C154 173.8(19)
C152 C153 C154 C155 0.0
C152 C153 C154 N22 -172(2)
C158 N22 C154 C155 151.5(19)
Cu6 N22 C154 C155 -35(2)
C158 N22 C154 C153 -36(3)
Cu6 N22 C154 C153 137.8(17)
C153 C154 C155 C156 0.0
N22 C154 C155 C156 173.6(17)
C154 C155 C156 C157 0.0
C154 C155 C156 N18 -171(2)
C165 N18 C156 C157 38(3)
Cu5 N18 C156 C157 -153.2(19)
C165 N18 C156 C155 -151.6(19)
Cu5 N18 C156 C155 18(3)
C155 C156 C157 C152 0.0
N18 C156 C157 C152 170(2)
C153 C152 C157 C156 0.0
C149 C152 C157 C156 -173.6(19)
C154 N22 C158 C159 -179(2)
Cu6 N22 C158 C159 6(3)
C163 N21 C159 C160 0.0
Cu6 N21 C159 C160 -164.6(10)
C163 N21 C159 C158 176.8(17)
Cu6 N21 C159 C158 12.2(16)
N22 C158 C159 N21 -12(3)
N22 C158 C159 C160 164.0(19)
N21 C159 C160 C161 0.0
C158 C159 C160 C161 -176(2)
C159 C160 C161 C162 0.0
C160 C161 C162 C163 0.0
C161 C162 C163 N21 0.0
C161 C162 C163 C164 -172(2)
C159 N21 C163 C162 0.0
Cu6 N21 C163 C162 162.2(12)
C159 N21 C163 C164 172(2)
Cu6 N21 C163 C164 -26(2)
C156 N18 C165 C166 174(2)
Cu5 N18 C165 C166 3(4)
C171 N17 C166 C167 0.0
Cu5 N17 C166 C167 -165(2)
C171 N17 C166 C165 168(2)
Cu5 N17 C166 C165 3(2)
N18 C165 C166 N17 -3(3)
N18 C165 C166 C167 162(3)
N17 C166 C167 C169 0.0
C165 C166 C167 C169 -164(3)
C166 C167 C169 C170 0.0
C167 C169 C170 C171 0.0
C169 C170 C171 N17 0.0
C169 C170 C171 C172 174(3)
C166 N17 C171 C170 0.0
Cu5 N17 C171 C170 164(2)
C166 N17 C171 C172 -173(4)
Cu5 N17 C171 C172 -9(4)
C185 N3 C181 C182 0.0
Cu1 N3 C181 C182 166.9(9)
C185 N3 C181 C180 174.5(15)
Cu1 N3 C181 C180 -18.6(15)
N3 C181 C182 C183 0.0
C180 C181 C182 C183 -173.9(17)
C181 C182 C183 C184 0.0
C182 C183 C184 C185 0.0
C183 C184 C185 N3 0.0
C183 C184 C185 C186 177.3(15)
C181 N3 C185 C184 0.0
Cu1 N3 C185 C184 -169.4(7)
C181 N3 C185 C186 -177.5(14)
Cu1 N3 C185 C186 13.2(13)
C201 N4 C186 C185 -175.2(14)
Cu1 N4 C186 C185 1(2)
C184 C185 C186 N4 172.3(14)
N3 C185 C186 N4 -10(2)
C205 N15 C187 C188 176(3)
Cu4 N15 C187 C188 -15(4)
C192 N16 C188 C189 0.0
Cu4 N16 C188 C189 179.8(17)
C192 N16 C188 C187 171(3)
Cu4 N16 C188 C187 -9(2)
N15 C187 C188 C189 -174(2)
N15 C187 C188 N16 17(4)
N16 C188 C189 C190 0.0
C187 C188 C189 C190 -168(3)
C188 C189 C190 C191 0.0
C189 C190 C191 C192 0.0
C190 C191 C192 N16 0.0
C190 C191 C192 C193 165(2)
C188 N16 C192 C191 0.0
Cu4 N16 C192 C191 -179.7(19)
C188 N16 C192 C193 -165(2)
Cu4 N16 C192 C193 15(3)
C205 C200 C201 C202 0.0
C205 C200 C201 N4 179.2(15)
C186 N4 C201 C202 -155.7(15)
Cu1 N4 C201 C202 28.2(16)
C186 N4 C201 C200 25(2)
Cu1 N4 C201 C200 -151.1(9)
C200 C201 C202 C203 0.0
N4 C201 C202 C203 -179.3(13)
C201 C202 C203 C204 0.0
C201 C202 C203 C206 175.6(11)
C202 C203 C204 C205 0.0
C206 C203 C204 C205 -175.6(11)
C203 C204 C205 C200 0.0
C203 C204 C205 N15 175.2(14)
C201 C200 C205 C204 0.0
C201 C200 C205 N15 -174.4(17)
C187 N15 C205 C204 159(2)
Cu4 N15 C205 C204 -5(2)
C187 N15 C205 C200 -26(3)
Cu4 N15 C205 C200 169.7(13)
C204 C203 C206 C207 145.2(8)
C202 C203 C206 C207 -30.4(12)
C204 C203 C206 C211 -28.3(12)
C202 C203 C206 C211 156.1(8)
C211 C206 C207 C208 0.0
C203 C206 C207 C208 -173.5(11)
C206 C207 C208 C209 0.0
C207 C208 C209 C210 0.0
C207 C208 C209 C212 176.2(13)
C208 C209 C210 C211 0.0
C212 C209 C210 C211 -175.9(14)
C209 C210 C211 C206 0.0
C207 C206 C211 C210 0.0
C203 C206 C211 C210 173.5(11)
C210 C209 C212 C214 154.3(9)
C208 C209 C212 C214 -21.7(14)
C210 C209 C212 C218 -22.1(14)
C208 C209 C212 C218 161.9(8)
C218 C212 C214 C215 0.0
C209 C212 C214 C215 -176.3(14)
C212 C214 C215 C216 0.0
C214 C215 C216 C217 0.0
C214 C215 C216 C219 177.6(13)
C215 C216 C217 C218 0.0
C219 C216 C217 C218 -177.5(14)
C216 C217 C218 C212 0.0
C214 C212 C218 C217 0.0
C209 C212 C218 C217 176.5(13)
C217 C216 C219 C220 32.3(14)
C215 C216 C219 C220 -145.2(9)
C217 C216 C219 C224 -141.1(10)
C215 C216 C219 C224 41.4(14)
C224 C219 C220 C221 0.0
C216 C219 C220 C221 -173.5(13)
C219 C220 C221 C222 0.0
C219 C220 C221 N32 176.6(16)
C232 N32 C221 C220 23(3)
Cu8 N32 C221 C220 -153.3(11)
C232 N32 C221 C222 -160.2(19)
Cu8 N32 C221 C222 23(2)
C220 C221 C222 C223 0.0
N32 C221 C222 C223 -177.0(14)
C221 C222 C223 C224 0.0
C221 C222 C223 N26 177.9(15)
C225 N26 C223 C222 150.2(16)
Cu7 N26 C223 C222 -40(2)
C225 N26 C223 C224 -32(2)
Cu7 N26 C223 C224 137.5(12)
C222 C223 C224 C219 0.0
N26 C223 C224 C219 -177.7(17)
C220 C219 C224 C223 0.0
C216 C219 C224 C223 173.3(13)
C223 N26 C225 C226 173.0(18)
Cu7 N26 C225 C226 3(3)
C230 N25 C226 C227 0.0
Cu7 N25 C226 C227 -160.2(11)
C230 N25 C226 C225 173.9(19)
Cu7 N25 C226 C225 13.7(17)
N26 C225 C226 C227 162.2(17)
N26 C225 C226 N25 -11(3)
N25 C226 C227 C228 0.0
C225 C226 C227 C228 -173(2)
C226 C227 C228 C229 0.0
C227 C228 C229 C230 0.0
C228 C229 C230 N25 0.0
C228 C229 C230 C231 174(2)
C226 N25 C230 C229 0.0
Cu7 N25 C230 C229 156.5(13)
C226 N25 C230 C231 -174(2)
Cu7 N25 C230 C231 -17(2)
C221 N32 C232 C233 -175.1(17)
Cu8 N32 C232 C233 2(3)
C237 N31 C233 C234 0.0
Cu8 N31 C233 C234 -170.1(9)
C237 N31 C233 C232 -177.8(16)
Cu8 N31 C233 C232 12.1(14)
N32 C232 C233 N31 -10(3)
N32 C232 C233 C234 172.5(18)
N31 C233 C234 C235 0.0
C232 C233 C234 C235 177.5(18)
C233 C234 C235 C236 0.0
C234 C235 C236 C237 0.0
C235 C236 C237 N31 0.0
C235 C236 C237 C238 174(2)
C233 N31 C237 C236 0.0
Cu8 N31 C237 C236 167.9(11)
C233 N31 C237 C238 -174.7(17)
Cu8 N31 C237 C238 -6.8(18)

loop_
_platon_squeeze_void_nr
_platon_squeeze_void_average_x
_platon_squeeze_void_average_y
_platon_squeeze_void_average_z
_platon_squeeze_void_volume
_platon_squeeze_void_count_electrons
_platon_squeeze_void_content
1 -0.007 -0.002 -0.001 9483 4115 ' '
2 0.000 0.500 0.519 7 0 ' '
3 0.500 0.000 0.481 7 0 ' '
